data_7205893
loop_
_publ_author_name
'Zhao, Junwei'
'Shi, Dongying'
'Chen, Lijuan'
'Ma, Pengtao'
'Wang, Jingping'
'Niu, Jingyang'

_publ_section_title
;
 Two 1-D multi-nickel substituted arsenotungstate aggregates
;
_journal_issue 10
_journal_name_full CrystEngComm
_journal_page_first 3462
_journal_paper_doi 10.1039/c0ce00983k
_journal_volume 13
_journal_year 2011
_chemical_formula_sum 'C30 H174 As4 N30 Ni24 O163 W34'
_chemical_formula_weight 11522.79
_chemical_name_systematic
;
?
;
_space_group_IT_number 2
_symmetry_cell_setting triclinic
_symmetry_space_group_name_Hall '-P 1'
_symmetry_space_group_name_H-M 'P -1'
_atom_sites_solution_hydrogens geom
_atom_sites_solution_primary direct
_atom_sites_solution_secondary difmap
_audit_creation_method SHELXL-97
_cell_angle_alpha 88.785(6)
_cell_angle_beta 79.214(6)
_cell_angle_gamma 72.936(5)
_cell_formula_units_Z 1
_cell_length_a 14.960(6)
_cell_length_b 16.918(6)
_cell_length_c 21.193(8)
_cell_measurement_reflns_used 25712
_cell_measurement_temperature 296(2)
_cell_measurement_theta_max 25.00
_cell_measurement_theta_min 1.59
_cell_volume 5034(3)
_computing_cell_refinement 'Bruker XSCANS'
_computing_data_collection 'Bruker XSCANS'
_computing_data_reduction 'Bruker SHELXTL'
_computing_molecular_graphics 'Bruker SHELXTL'
_computing_publication_material 'Bruker SHELXTL'
_computing_structure_refinement 'SHELXL-97 (Sheldrick, 1997)'
_computing_structure_solution 'SHELXS-97 (Sheldrick, 1990)'
_diffrn_ambient_temperature 296(2)
_diffrn_measured_fraction_theta_full 0.986
_diffrn_measured_fraction_theta_max 0.986
_diffrn_measurement_device_type 'Bruker P4'
_diffrn_measurement_method '\w scans'
_diffrn_radiation_monochromator graphite
_diffrn_radiation_source 'fine-focus sealed tube'
_diffrn_radiation_type MoK\a
_diffrn_radiation_wavelength 0.71073
_diffrn_reflns_av_R_equivalents 0.0296
_diffrn_reflns_av_sigmaI/netI 0.0593
_diffrn_reflns_limit_h_max 17
_diffrn_reflns_limit_h_min -17
_diffrn_reflns_limit_k_max 20
_diffrn_reflns_limit_k_min -19
_diffrn_reflns_limit_l_max 25
_diffrn_reflns_limit_l_min -20
_diffrn_reflns_number 25712
_diffrn_reflns_theta_full 25.00
_diffrn_reflns_theta_max 25.00
_diffrn_reflns_theta_min 1.59
_exptl_absorpt_coefficient_mu 22.275
_exptl_absorpt_correction_T_max 0.1465
_exptl_absorpt_correction_T_min 0.0892
_exptl_absorpt_correction_type multi-scan
_exptl_absorpt_process_details SADABS
_exptl_crystal_colour green
_exptl_crystal_density_diffrn 3.801
_exptl_crystal_density_method 'not measured'
_exptl_crystal_description prism
_exptl_crystal_F_000 5186
_exptl_crystal_size_max 0.21
_exptl_crystal_size_mid 0.18
_exptl_crystal_size_min 0.14
_refine_diff_density_max 3.332
_refine_diff_density_min -3.696
_refine_diff_density_rms 0.365
_refine_ls_extinction_method none
_refine_ls_goodness_of_fit_ref 1.064
_refine_ls_hydrogen_treatment constr
_refine_ls_matrix_type full
_refine_ls_number_parameters 1286
_refine_ls_number_reflns 17486
_refine_ls_number_restraints 30
_refine_ls_restrained_S_all 1.064
_refine_ls_R_factor_all 0.0562
_refine_ls_R_factor_gt 0.0417
_refine_ls_shift/su_max 0.001
_refine_ls_shift/su_mean 0.000
_refine_ls_structure_factor_coef Fsqd
_refine_ls_weighting_details 'calc w=1/[\s^2^(Fo^2^)+(0.0487P)^2^+0.0000P] where P=(Fo^2^+2Fc^2^)/3'
_refine_ls_weighting_scheme calc
_refine_ls_wR_factor_gt 0.0979
_refine_ls_wR_factor_ref 0.1031
_reflns_number_gt 14179
_reflns_number_total 17486
_reflns_threshold_expression >2sigma(I)
_cod_data_source_file c0ce00983k.txt
_cod_data_source_block 3
_cod_depositor_comments
;
The following automatic conversions were performed:
'_symmetry_cell_setting' value 'Triclinic' changed to 'triclinic'
according to '/home/saulius/struct/CIF-dictionaries/cif_core.dic'
dictionary named 'cif_core.dic' version 2.4.1 from
2010-06-29.

'_exptl_absorpt_correction_type' value 'Multi-scan' changed
to 'multi-scan' according to
'/home/saulius/struct/CIF-dictionaries/cif_core.dic' dictionary named
'cif_core.dic' version 2.4.1 from 2010-06-29.

Automatic conversion script
Id: cif_fix_enum 1555 2011-01-17 13:19:09Z saulius 
;
_cod_original_sg_symbol_H-M P-1
_cod_database_code 7205893

loop_
_symmetry_equiv_pos_as_xyz
'x, y, z'
'-x, -y, -z'

loop_
_atom_site_label
_atom_site_type_symbol
_atom_site_fract_x
_atom_site_fract_y
_atom_site_fract_z
_atom_site_U_iso_or_equiv
_atom_site_adp_type
_atom_site_occupancy
_atom_site_symmetry_multiplicity
_atom_site_calc_flag
_atom_site_refinement_flags
_atom_site_disorder_assembly
_atom_site_disorder_group
W1 W -0.11595(3) 0.98154(3) 0.23718(3) 0.01639(12) Uani 1 1 d . . .
W2 W -0.02240(4) 0.86339(3) 0.07935(3) 0.01924(12) Uani 1 1 d . . .
W3 W 0.13373(3) 0.95799(3) 0.15158(3) 0.01957(12) Uani 1 1 d . . .
W4 W 0.21113(3) 0.88148(3) 0.29076(3) 0.01657(12) Uani 1 1 d . . .
W5 W -0.03736(3) 0.89993(3) 0.37456(3) 0.01496(12) Uani 1 1 d . . .
W6 W -0.17467(3) 0.81193(3) 0.30446(3) 0.01470(12) Uani 1 1 d . . .
W7 W -0.07788(3) 0.69300(3) 0.14738(3) 0.01671(12) Uani 1 1 d . . .
W8 W 0.15092(3) 0.67474(3) 0.07311(3) 0.01769(12) Uani 1 1 d . . .
W9 W 0.30408(3) 0.76949(3) 0.14867(3) 0.01787(12) Uani 1 1 d . . .
W10 W 0.05663(3) 0.63809(3) 0.54223(2) 0.01224(11) Uani 1 1 d . . .
W11 W 0.08848(3) 0.43986(3) 0.53743(2) 0.01116(11) Uani 1 1 d . . .
W12 W 0.45122(3) 0.53852(3) 0.36441(3) 0.01838(12) Uani 1 1 d . . .
W13 W 0.49330(3) 0.32954(3) 0.36055(3) 0.01673(12) Uani 1 1 d . . .
W14 W 0.53490(3) 0.43179(3) 0.21875(3) 0.01746(12) Uani 1 1 d . . .
W15 W 0.38514(3) 0.33297(3) 0.14553(3) 0.01771(12) Uani 1 1 d . . .
W16 W 0.15481(3) 0.35131(3) 0.21910(3) 0.01484(12) Uani 1 1 d . . .
W17 W 0.34741(3) 0.22534(3) 0.28630(3) 0.01677(12) Uani 1 1 d . . .
As1 As 0.06690(8) 0.77945(7) 0.22638(6) 0.0125(3) Uani 1 1 d . . .
As2 As 0.28859(8) 0.45617(7) 0.29333(6) 0.0111(3) Uani 1 1 d . . .
Ni1 Ni -0.24161(12) 1.16494(11) 0.15217(9) 0.0250(4) Uani 1 1 d . . .
Ni3 Ni -0.2788(5) 0.6514(4) 0.0812(3) 0.0825(18) Uani 0.50 1 d PD . .
Ni2 Ni 0.3024(3) 0.1798(3) 0.1607(2) 0.0478(12) Uani 0.50 1 d PD . .
Ni4 Ni 0.13692(11) 0.24030(10) 0.33787(9) 0.0208(4) Uani 1 1 d . . .
Ni5 Ni 0.30265(10) 0.26767(9) 0.45568(8) 0.0175(4) Uani 1 1 d . . .
Ni6 Ni 0.14658(10) 0.37757(9) 0.39055(8) 0.0132(3) Uani 1 1 d . . .
Ni7 Ni 0.27494(10) 0.45938(9) 0.45013(8) 0.0146(3) Uani 1 1 d . . .
Ni8 Ni -0.09323(10) 0.59484(9) 0.29589(8) 0.0157(3) Uani 1 1 d . . .
Ni9 Ni 0.11372(10) 0.57415(9) 0.22331(8) 0.0139(3) Uani 1 1 d . . .
Ni10 Ni 0.32731(10) 0.55717(9) 0.15393(8) 0.0151(3) Uani 1 1 d . . .
Ni11 Ni 0.24724(10) 0.66073(9) 0.28904(8) 0.0143(3) Uani 1 1 d . . .
Ni12 Ni 0.16123(10) 0.75757(9) 0.42001(8) 0.0151(3) Uani 1 1 d . . .
Ni13 Ni 0.03417(10) 0.67423(9) 0.36025(8) 0.0131(3) Uani 1 1 d . . .
O1W O -0.3772(7) 1.1806(6) 0.2139(5) 0.040(3) Uani 1 1 d . . .
O2W O -0.357(3) 0.762(2) 0.127(2) 0.143(19) Uani 0.50 1 d P . .
O3W O -0.348(3) 0.593(2) 0.162(2) 0.126(14) Uiso 0.50 1 d P . .
O4W O -0.394(3) 0.648(2) 0.041(2) 0.118(13) Uiso 0.50 1 d P . .
O5W O 0.191(2) 0.1802(19) 0.1193(17) 0.083(9) Uiso 0.50 1 d P . .
O6W O 0.1999(6) 0.2035(5) 0.4921(5) 0.027(2) Uani 1 1 d . . .
O7W O 0.3316(6) 0.4554(6) 0.5343(5) 0.029(2) Uani 1 1 d . . .
O8W O 0.3011(7) 0.6134(7) 0.5751(6) 0.051(3) Uani 1 1 d . . .
O9W O 0.3566(13) 0.9959(10) 0.4273(9) 0.101(6) Uani 1 1 d . . .
O10W O -0.263(3) 0.905(2) 0.012(2) 0.124(13) Uiso 0.50 1 d P . .
O11W O -0.3061(12) 0.9059(13) 0.1553(10) 0.119(7) Uani 1 1 d . . .
O12W O -0.451(2) 0.937(2) 0.1674(17) 0.089(10) Uiso 0.50 1 d P . .
O13W O 0.7729(9) 0.2006(12) 0.3361(7) 0.095(6) Uani 1 1 d . . .
O14W O -0.3180(11) 1.0084(11) 0.4325(10) 0.110(7) Uani 1 1 d . . .
O15W O -0.386(2) 1.060(2) 0.3203(19) 0.102(11) Uiso 0.50 1 d P . .
O1 O -0.1897(6) 1.0797(5) 0.2232(5) 0.027(2) Uani 1 1 d U . .
O2 O -0.2067(6) 0.9243(5) 0.2678(4) 0.0182(19) Uani 1 1 d . . .
O3 O -0.1010(5) 0.9940(5) 0.3220(4) 0.0155(18) Uani 1 1 d . . .
O4 O -0.0318(5) 0.8449(5) 0.2705(4) 0.0138(18) Uani 1 1 d . . .
O5 O 0.0077(6) 0.9917(5) 0.2054(4) 0.020(2) Uani 1 1 d . . .
O6 O -0.0974(5) 0.9250(5) 0.1550(5) 0.024(2) Uani 1 1 d . . .
O7 O -0.0674(6) 0.9238(6) 0.0202(5) 0.029(2) Uani 1 1 d . . .
O8 O 0.0386(5) 0.7597(5) 0.1564(4) 0.0152(18) Uani 1 1 d . . .
O9 O -0.0989(5) 0.7909(5) 0.0921(4) 0.0190(19) Uani 1 1 d . . .
O10 O 0.0804(6) 0.7752(5) 0.0330(4) 0.020(2) Uani 1 1 d . . .
O11 O 0.0733(6) 0.9110(5) 0.0977(5) 0.026(2) Uani 1 1 d . . .
O12 O 0.1391(6) 1.0476(6) 0.1144(5) 0.030(2) Uani 1 1 d . . .
O13 O 0.1496(5) 0.8299(5) 0.2097(4) 0.0141(18) Uani 1 1 d . . .
O14 O 0.2528(5) 0.8829(5) 0.1157(4) 0.0188(19) Uani 1 1 d . . .
O15 O 0.1809(5) 0.9673(5) 0.2287(4) 0.021(2) Uani 1 1 d . . .
O16 O 0.2646(6) 0.9276(6) 0.3388(5) 0.028(2) Uani 1 1 d . . .
O17 O 0.2162(5) 0.4635(5) 0.3655(4) 0.0114(17) Uani 1 1 d . . .
O18 O 0.3176(5) 0.8276(5) 0.2208(5) 0.023(2) Uani 1 1 d . . .
O19 O 0.0797(5) 0.9210(5) 0.3339(4) 0.0171(19) Uani 1 1 d . . .
O20 O -0.0600(6) 0.9504(5) 0.4473(5) 0.023(2) Uani 1 1 d . . .
O21 O 0.0258(6) 0.7931(5) 0.3887(5) 0.022(2) Uani 1 1 d . . .
O22 O -0.1550(5) 0.8701(5) 0.3776(4) 0.0176(19) Uani 1 1 d . . .
O23 O -0.2883(6) 0.8065(5) 0.3338(4) 0.021(2) Uani 1 1 d . . .
O24 O -0.0963(5) 0.7148(5) 0.3279(4) 0.0146(18) Uani 1 1 d . . .
O25 O -0.1533(5) 0.7690(5) 0.2175(4) 0.0182(19) Uani 1 1 d . . .
O26 O -0.1634(6) 0.6521(6) 0.1282(5) 0.031(2) Uani 1 1 d . . .
O27 O -0.0236(5) 0.6209(5) 0.2051(4) 0.018(2) Uani 1 1 d . . .
O28 O 0.0323(5) 0.6458(5) 0.0797(4) 0.019(2) Uani 1 1 d . . .
O29 O 0.1853(6) 0.6025(5) 0.1361(4) 0.022(2) Uani 1 1 d . . .
O30 O 0.2183(6) 0.6212(5) 0.0037(4) 0.024(2) Uani 1 1 d . . .
O31 O 0.2336(6) 0.7358(5) 0.0918(4) 0.022(2) Uani 1 1 d . . .
O32 O 0.4170(6) 0.7427(6) 0.1030(5) 0.026(2) Uani 1 1 d . . .
O33 O 0.3033(6) 0.6772(5) 0.1951(4) 0.020(2) Uani 1 1 d . . .
O34 O 0.1073(5) 0.6920(5) 0.2643(4) 0.0144(18) Uani 1 1 d . . .
O35 O 0.1716(5) 0.6488(5) 0.3736(4) 0.0126(18) Uani 1 1 d . . .
O36 O 0.0432(5) 0.5677(5) 0.3135(4) 0.0139(18) Uani 1 1 d . . .
O37 O 0.2526(5) 0.5413(5) 0.2497(4) 0.0147(18) Uani 1 1 d . . .
O38 O 0.1033(5) 0.7127(5) 0.5002(5) 0.020(2) Uani 1 1 d . . .
O39 O -0.0696(5) 0.7027(5) 0.5739(4) 0.0117(17) Uani 1 1 d . . .
O40 O 0.1009(6) 0.6292(5) 0.6129(4) 0.020(2) Uani 1 1 d . . .
O41 O -0.0178(5) 0.6312(5) 0.4508(4) 0.0160(19) Uani 1 1 d . . .
O42 O 0.1417(5) 0.5344(4) 0.4998(4) 0.0112(17) Uani 1 1 d . . .
O43 O -0.0187(5) 0.5414(5) 0.5577(4) 0.0151(19) Uani 1 1 d . . .
O44 O 0.1346(5) 0.4276(5) 0.6075(4) 0.0148(18) Uani 1 1 d . . .
O45 O 0.1921(5) 0.3788(5) 0.4769(4) 0.0167(19) Uani 1 1 d . . .
O46 O 0.5450(6) 0.5033(5) 0.2826(5) 0.021(2) Uani 1 1 d . . .
O47 O 0.4021(5) 0.4428(5) 0.3038(4) 0.0118(17) Uani 1 1 d U . .
O48 O 0.3811(6) 0.6208(5) 0.3096(4) 0.019(2) Uani 1 1 d . . .
O49 O 0.5029(6) 0.5972(6) 0.4031(5) 0.031(2) Uani 1 1 d . . .
O50 O 0.3419(6) 0.5411(5) 0.4175(4) 0.020(2) Uani 1 1 d . . .
O51 O 0.5162(6) 0.4268(5) 0.3909(5) 0.021(2) Uani 1 1 d . . .
O52 O 0.3809(5) 0.3517(5) 0.4190(4) 0.0180(19) Uani 1 1 d . . .
O53 O 0.4443(6) 0.2601(5) 0.3133(4) 0.0185(19) Uani 1 1 d . . .
O54 O 0.5729(6) 0.2528(5) 0.3954(5) 0.025(2) Uani 1 1 d . . .
O55 O 0.5727(6) 0.3407(5) 0.2791(4) 0.019(2) Uani 1 1 d . . .
O56 O 0.6428(6) 0.4181(6) 0.1661(5) 0.030(2) Uani 1 1 d . . .
O57 O 0.4517(6) 0.5155(5) 0.1844(5) 0.023(2) Uani 1 1 d . . .
O58 O 0.4848(6) 0.3529(5) 0.1810(5) 0.024(2) Uani 1 1 d . . .
O59 O 0.4442(6) 0.2882(6) 0.0705(5) 0.030(2) Uani 1 1 d . . .
O60 O 0.2922(5) 0.3702(5) 0.2506(4) 0.0170(19) Uani 1 1 d . . .
O61 O 0.3358(6) 0.4409(5) 0.1310(5) 0.025(2) Uani 1 1 d . . .
O62 O 0.2635(6) 0.3115(5) 0.1469(4) 0.021(2) Uani 1 1 d . . .
O63 O 0.4063(6) 0.2294(5) 0.1990(4) 0.0186(19) Uani 1 1 d . . .
O64 O 0.2313(5) 0.2343(5) 0.2517(4) 0.0181(19) Uani 1 1 d . . .
O65 O 0.1253(6) 0.4582(5) 0.1976(5) 0.024(2) Uani 1 1 d . . .
O66 O 0.0719(6) 0.3157(6) 0.1891(4) 0.025(2) Uani 1 1 d . . .
O67 O 0.1066(5) 0.3665(5) 0.3056(4) 0.0164(19) Uani 1 1 d . . .
O68 O 0.3819(6) 0.1208(5) 0.3004(5) 0.028(2) Uani 1 1 d . . .
O69 O 0.2600(5) 0.2714(5) 0.3640(4) 0.0164(19) Uani 1 1 d . . .
O70 O 0.2212(5) 0.7799(5) 0.3255(4) 0.0170(19) Uani 1 1 d . . .
N1 N -0.2159(9) 1.2582(8) 0.2005(8) 0.046(4) Uani 1 1 d . . .
H1A H -0.2641 1.3051 0.2013 0.055 Uiso 1 1 calc R . .
H1B H -0.2121 1.2441 0.2413 0.055 Uiso 1 1 calc R . .
N2 N -0.1010(9) 1.1509(8) 0.1040(7) 0.037(3) Uani 1 1 d . . .
H2A H -0.0676 1.0969 0.1008 0.044 Uiso 1 1 calc R . .
H2B H -0.1014 1.1698 0.0641 0.044 Uiso 1 1 calc R . .
N3 N -0.2601(9) 1.0695(7) 0.1006(6) 0.034(3) Uani 1 1 d . . .
H3A H -0.2079 1.0253 0.0959 0.041 Uiso 1 1 calc R . .
H3B H -0.3104 1.0541 0.1210 0.041 Uiso 1 1 calc R . .
N4 N -0.3087(9) 1.2405(8) 0.0847(7) 0.043(3) Uani 1 1 d . . .
H4A H -0.3617 1.2785 0.1047 0.052 Uiso 1 1 calc R . .
H4B H -0.2694 1.2670 0.0625 0.052 Uiso 1 1 calc R . .
N5 N -0.2175(13) 0.6995(10) -0.0104(9) 0.012(4) Uani 0.50 1 d PDU . .
H5A H -0.2590 0.7428 -0.0248 0.014 Uiso 0.50 1 calc PR . .
H5B H -0.1625 0.7105 -0.0093 0.014 Uiso 0.50 1 calc PR . .
N6 N -0.2081(17) 0.5388(17) 0.0336(12) 0.053 Uiso 0.50 1 d PD . .
H6C H -0.1825 0.5009 0.0607 0.063 Uiso 0.50 1 calc PR . .
H6D H -0.2477 0.5200 0.0151 0.063 Uiso 0.50 1 calc PR . .
N7 N 0.330(3) 0.066(2) 0.179(2) 0.083(11) Uiso 0.50 1 d P . .
H7A H 0.3548 0.0601 0.2152 0.100 Uiso 0.50 1 calc PR . .
H7B H 0.2734 0.0557 0.1896 0.100 Uiso 0.50 1 calc PR . .
N8 N 0.3955(19) 0.1285(17) 0.0706(15) 0.049(7) Uiso 0.50 1 d P . .
H8A H 0.3620 0.1231 0.0406 0.059 Uiso 0.50 1 calc PR . .
H8B H 0.4336 0.1597 0.0555 0.059 Uiso 0.50 1 calc PR . .
N9 N 0.1654(8) 0.1237(7) 0.3721(7) 0.034(3) Uani 1 1 d . . .
H9A H 0.2052 0.0864 0.3422 0.041 Uiso 1 1 calc R . .
H9B H 0.1912 0.1207 0.4075 0.041 Uiso 1 1 calc R . .
N10 N 0.0241(8) 0.2168(7) 0.3101(7) 0.034(3) Uani 1 1 d . . .
H10A H -0.0303 0.2539 0.3294 0.040 Uiso 1 1 calc R . .
H10B H 0.0290 0.2215 0.2673 0.040 Uiso 1 1 calc R . .
N11 N 0.3405(8) 0.2714(7) 0.5434(6) 0.027(3) Uani 1 1 d . . .
H11A H 0.3357 0.3237 0.5546 0.033 Uiso 1 1 calc R . .
H11B H 0.3017 0.2526 0.5737 0.033 Uiso 1 1 calc R . .
N12 N 0.4135(7) 0.1577(7) 0.4421(6) 0.030(3) Uani 1 1 d . . .
H12A H 0.3928 0.1160 0.4311 0.036 Uiso 1 1 calc R . .
H12B H 0.4608 0.1625 0.4105 0.036 Uiso 1 1 calc R . .
N13 N -0.2329(7) 0.6263(6) 0.2813(6) 0.023(3) Uani 1 1 d . . .
H13A H -0.2719 0.6625 0.3123 0.027 Uiso 1 1 calc R . .
H13B H -0.2373 0.6494 0.2430 0.027 Uiso 1 1 calc R . .
N14 N -0.0936(7) 0.4783(7) 0.2694(6) 0.027(3) Uani 1 1 d . . .
H14A H -0.0489 0.4596 0.2340 0.032 Uiso 1 1 calc R . .
H14B H -0.0791 0.4433 0.3011 0.032 Uiso 1 1 calc R . .
N15 N 0.1432(8) 0.8704(6) 0.4668(6) 0.024(3) Uani 1 1 d . . .
H15A H 0.1611 0.9063 0.4389 0.029 Uiso 1 1 calc R . .
H15B H 0.0820 0.8931 0.4858 0.029 Uiso 1 1 calc R . .
N16 N 0.2899(7) 0.7282(7) 0.4495(6) 0.025(3) Uani 1 1 d . . .
H16A H 0.2933 0.6870 0.4775 0.030 Uiso 1 1 calc R . .
H16B H 0.3374 0.7102 0.4154 0.030 Uiso 1 1 calc R . .
N17 N 0.3984(7) 0.5704(6) 0.0626(6) 0.024(3) Uani 1 1 d . . .
H17A H 0.3555 0.5860 0.0367 0.029 Uiso 1 1 calc R . .
H17B H 0.4251 0.6114 0.0642 0.029 Uiso 1 1 calc R . .
C1 C -0.1279(13) 1.2715(13) 0.1685(13) 0.081(8) Uani 1 1 d . . .
H1C H -0.1009 1.2940 0.1995 0.097 Uiso 1 1 calc R . .
H1D H -0.1413 1.3120 0.1358 0.097 Uiso 1 1 calc R . .
C2 C -0.0575(13) 1.1952(13) 0.1381(13) 0.078(8) Uani 1 1 d . . .
H2C H -0.0067 1.2092 0.1089 0.094 Uiso 1 1 calc R . .
H2D H -0.0298 1.1608 0.1709 0.094 Uiso 1 1 calc R . .
C3 C -0.2766(11) 1.1029(10) 0.0367(8) 0.040 Uiso 1 1 d . . .
H3C H -0.2156 1.0979 0.0089 0.048 Uiso 1 1 calc R . .
H3D H -0.3081 1.0699 0.0172 0.048 Uiso 1 1 calc R . .
C4 C -0.3329(14) 1.1871(13) 0.0409(10) 0.066(6) Uani 1 1 d . . .
H4C H -0.3992 1.1894 0.0550 0.080 Uiso 1 1 calc R . .
H4D H -0.3266 1.2093 -0.0017 0.080 Uiso 1 1 calc R . .
C5 C -0.2042(19) 0.6187(13) -0.0445(9) 0.091 Uiso 0.50 1 d PD . .
H5C H -0.2637 0.6049 -0.0382 0.109 Uiso 0.50 1 calc PR . .
H5D H -0.1816 0.6215 -0.0903 0.109 Uiso 0.50 1 calc PR . .
C6 C -0.1328(18) 0.5568(13) -0.0156(9) 0.084 Uiso 0.50 1 d PD . .
H6A H -0.0908 0.5802 0.0024 0.101 Uiso 0.50 1 calc PR . .
H6B H -0.0965 0.5099 -0.0443 0.101 Uiso 0.50 1 calc PR . .
C7 C 0.390(4) 0.003(4) 0.135(3) 0.13(2) Uiso 0.50 1 d P . .
H7C H 0.3527 -0.0196 0.1110 0.150 Uiso 0.50 1 calc PR . .
H7D H 0.4283 -0.0416 0.1565 0.150 Uiso 0.50 1 calc PR . .
C8 C 0.452(3) 0.045(2) 0.090(2) 0.060(10) Uiso 0.50 1 d P . .
H8C H 0.4829 0.0100 0.0524 0.073 Uiso 0.50 1 calc PR . .
H8D H 0.5006 0.0524 0.1120 0.073 Uiso 0.50 1 calc PR . .
C9 C 0.0691(11) 0.1101(10) 0.3876(9) 0.042(4) Uani 1 1 d . . .
H9C H 0.0302 0.1450 0.4243 0.050 Uiso 1 1 calc R . .
H9D H 0.0754 0.0528 0.3981 0.050 Uiso 1 1 calc R . .
C10 C 0.0219(10) 0.1317(8) 0.3280(9) 0.036(4) Uani 1 1 d . . .
H10C H 0.0565 0.0925 0.2927 0.043 Uiso 1 1 calc R . .
H10D H -0.0433 0.1295 0.3378 0.043 Uiso 1 1 calc R . .
C11 C 0.4385(10) 0.2193(10) 0.5381(8) 0.037(4) Uani 1 1 d . . .
H11C H 0.4537 0.2083 0.5806 0.045 Uiso 1 1 calc R . .
H11D H 0.4818 0.2471 0.5144 0.045 Uiso 1 1 calc R . .
C12 C 0.4481(11) 0.1413(10) 0.5043(8) 0.041(4) Uani 1 1 d . . .
H12C H 0.4117 0.1101 0.5313 0.049 Uiso 1 1 calc R . .
H12D H 0.5144 0.1082 0.4960 0.049 Uiso 1 1 calc R . .
C13 C -0.2579(14) 0.5505(13) 0.2835(18) 0.125(14) Uani 1 1 d . . .
H13C H -0.2796 0.5404 0.3281 0.150 Uiso 1 1 calc R . .
H13D H -0.3114 0.5585 0.2618 0.150 Uiso 1 1 calc R . .
C14 C -0.1875(11) 0.4799(10) 0.2566(11) 0.053(6) Uani 1 1 d . . .
H14C H -0.1846 0.4778 0.2105 0.063 Uiso 1 1 calc R . .
H14D H -0.2037 0.4314 0.2742 0.063 Uiso 1 1 calc R . .
C15 C 0.2039(10) 0.8499(9) 0.5144(8) 0.035(4) Uani 1 1 d . . .
H15C H 0.1790 0.8175 0.5476 0.042 Uiso 1 1 calc R . .
H15D H 0.2067 0.9000 0.5343 0.042 Uiso 1 1 calc R . .
C16 C 0.3013(10) 0.8010(8) 0.4806(8) 0.034(4) Uani 1 1 d . . .
H16C H 0.3278 0.8341 0.4487 0.040 Uiso 1 1 calc R . .
H16D H 0.3437 0.7837 0.5111 0.040 Uiso 1 1 calc R . .
C17 C 0.4765(11) 0.4920(9) 0.0326(7) 0.035(4) Uani 1 1 d U . .

loop_
_atom_site_aniso_label
_atom_site_aniso_U_11
_atom_site_aniso_U_22
_atom_site_aniso_U_33
_atom_site_aniso_U_23
_atom_site_aniso_U_13
_atom_site_aniso_U_12
W1 0.0171(2) 0.0141(2) 0.0151(3) 0.0062(2) -0.0021(2) -0.0011(2)
W2 0.0226(3) 0.0201(3) 0.0123(3) 0.0068(2) -0.0032(2) -0.0026(2)
W3 0.0193(3) 0.0169(3) 0.0205(3) 0.0085(2) -0.0010(2) -0.0047(2)
W4 0.0195(3) 0.0144(2) 0.0171(3) 0.0038(2) -0.0032(2) -0.0072(2)
W5 0.0170(2) 0.0129(2) 0.0134(3) 0.0019(2) -0.0030(2) -0.00210(19)
W6 0.0134(2) 0.0158(2) 0.0138(3) 0.0053(2) -0.0022(2) -0.00329(19)
W7 0.0185(3) 0.0209(3) 0.0121(3) 0.0051(2) -0.0055(2) -0.0066(2)
W8 0.0203(3) 0.0191(3) 0.0105(3) 0.0035(2) -0.0004(2) -0.0027(2)
W9 0.0172(3) 0.0170(3) 0.0166(3) 0.0049(2) 0.0016(2) -0.0040(2)
W10 0.0121(2) 0.0127(2) 0.0116(3) 0.0013(2) -0.00084(19) -0.00414(19)
W11 0.0108(2) 0.0126(2) 0.0096(3) 0.0028(2) -0.00132(18) -0.00311(18)
W12 0.0141(2) 0.0223(3) 0.0197(3) -0.0006(2) -0.0010(2) -0.0083(2)
W13 0.0116(2) 0.0191(3) 0.0171(3) 0.0051(2) -0.0017(2) -0.00175(19)
W14 0.0137(2) 0.0198(3) 0.0172(3) 0.0029(2) 0.0012(2) -0.0050(2)
W15 0.0181(3) 0.0189(3) 0.0139(3) 0.0002(2) 0.0015(2) -0.0049(2)
W16 0.0159(2) 0.0161(2) 0.0124(3) 0.0014(2) -0.0025(2) -0.00482(19)
W17 0.0158(2) 0.0144(2) 0.0176(3) 0.0010(2) -0.0005(2) -0.00229(19)
As1 0.0139(6) 0.0126(6) 0.0106(7) 0.0038(5) -0.0014(5) -0.0041(5)
As2 0.0104(5) 0.0110(6) 0.0109(7) 0.0023(5) -0.0001(5) -0.0031(5)
Ni1 0.0259(9) 0.0248(9) 0.0202(10) 0.0050(8) -0.0029(7) -0.0023(7)
Ni3 0.097(4) 0.093(4) 0.068(5) 0.016(4) -0.022(4) -0.042(4)
Ni2 0.050(3) 0.044(3) 0.046(3) -0.005(2) -0.007(2) -0.009(2)
Ni4 0.0233(8) 0.0185(8) 0.0201(10) -0.0009(8) -0.0007(7) -0.0076(7)
Ni5 0.0164(8) 0.0168(8) 0.0173(9) 0.0039(7) -0.0034(7) -0.0019(6)
Ni6 0.0120(7) 0.0155(8) 0.0114(9) 0.0023(7) -0.0010(6) -0.0039(6)
Ni7 0.0130(7) 0.0165(8) 0.0139(9) 0.0024(7) -0.0012(6) -0.0044(6)
Ni8 0.0150(8) 0.0179(8) 0.0146(9) 0.0039(7) -0.0037(6) -0.0052(6)
Ni9 0.0141(7) 0.0149(8) 0.0120(9) 0.0038(7) -0.0011(6) -0.0042(6)
Ni10 0.0136(7) 0.0155(8) 0.0123(9) 0.0014(7) 0.0018(6) -0.0013(6)
Ni11 0.0143(8) 0.0146(8) 0.0128(9) 0.0022(7) -0.0014(6) -0.0032(6)
Ni12 0.0163(8) 0.0149(8) 0.0151(9) 0.0014(7) -0.0037(6) -0.0056(6)
Ni13 0.0133(7) 0.0146(8) 0.0108(9) 0.0032(7) -0.0013(6) -0.0041(6)
O1W 0.034(6) 0.040(6) 0.037(7) 0.002(6) 0.001(5) -0.001(5)
O2W 0.13(3) 0.13(3) 0.20(5) -0.03(3) 0.00(3) -0.10(3)
O6W 0.022(5) 0.027(5) 0.031(6) 0.004(5) -0.009(4) -0.004(4)
O7W 0.031(5) 0.039(6) 0.022(6) 0.005(5) -0.014(4) -0.015(4)
O8W 0.036(6) 0.053(7) 0.069(10) -0.007(7) -0.027(6) -0.012(5)
O9W 0.141(15) 0.082(11) 0.113(16) 0.035(11) -0.068(13) -0.060(11)
O11W 0.095(13) 0.166(18) 0.119(18) 0.047(15) -0.048(12) -0.060(12)
O13W 0.057(9) 0.171(17) 0.050(10) -0.014(11) -0.010(7) -0.024(10)
O14W 0.075(11) 0.109(13) 0.131(18) -0.051(13) 0.012(10) -0.020(10)
O1 0.030(5) 0.022(4) 0.021(5) 0.015(4) -0.009(4) 0.004(4)
O2 0.022(4) 0.020(4) 0.009(5) 0.002(4) -0.004(4) -0.002(4)
O3 0.016(4) 0.018(4) 0.011(5) 0.004(4) 0.002(3) -0.005(3)
O4 0.016(4) 0.011(4) 0.013(5) 0.006(4) 0.001(3) -0.004(3)
O5 0.027(5) 0.023(5) 0.008(5) 0.006(4) 0.005(4) -0.010(4)
O6 0.013(4) 0.025(5) 0.028(6) 0.003(5) 0.002(4) 0.000(4)
O7 0.030(5) 0.037(6) 0.013(5) 0.007(5) 0.005(4) -0.006(4)
O8 0.012(4) 0.013(4) 0.016(5) 0.008(4) 0.000(3) 0.003(3)
O9 0.019(4) 0.031(5) 0.008(5) 0.007(4) -0.004(4) -0.008(4)
O10 0.026(5) 0.025(5) 0.007(5) 0.009(4) -0.003(4) -0.005(4)
O11 0.018(5) 0.023(5) 0.033(6) 0.006(5) 0.003(4) -0.005(4)
O12 0.036(5) 0.033(5) 0.021(6) 0.015(5) -0.003(4) -0.013(4)
O13 0.015(4) 0.017(4) 0.009(5) -0.001(4) -0.004(3) -0.001(3)
O14 0.016(4) 0.026(5) 0.012(5) 0.008(4) 0.002(4) -0.007(4)
O15 0.017(4) 0.023(5) 0.015(5) -0.005(4) 0.007(4) -0.001(4)
O16 0.035(5) 0.035(5) 0.016(5) -0.004(5) 0.000(4) -0.016(4)
O17 0.014(4) 0.012(4) 0.007(4) 0.001(4) -0.001(3) -0.001(3)
O18 0.015(4) 0.023(5) 0.039(6) 0.006(5) -0.007(4) -0.017(4)
O19 0.019(4) 0.015(4) 0.018(5) 0.004(4) -0.004(4) -0.005(3)
O20 0.022(5) 0.017(4) 0.025(6) -0.002(4) -0.007(4) 0.003(4)
O21 0.022(5) 0.013(4) 0.033(6) 0.008(4) -0.011(4) -0.005(4)
O22 0.019(4) 0.015(4) 0.018(5) 0.009(4) -0.002(4) -0.006(3)
O23 0.018(4) 0.026(5) 0.019(5) 0.009(4) -0.002(4) -0.008(4)
O24 0.015(4) 0.009(4) 0.020(5) 0.008(4) -0.007(4) -0.002(3)
O25 0.014(4) 0.032(5) 0.009(5) 0.003(4) -0.004(3) -0.007(4)
O26 0.035(5) 0.034(5) 0.029(6) 0.001(5) -0.017(5) -0.010(4)
O27 0.016(4) 0.021(5) 0.014(5) -0.002(4) 0.003(4) -0.005(4)
O28 0.016(4) 0.022(5) 0.017(5) 0.001(4) -0.002(4) -0.003(4)
O29 0.020(5) 0.023(5) 0.017(5) 0.000(4) 0.008(4) -0.004(4)
O30 0.027(5) 0.029(5) 0.010(5) -0.002(4) 0.002(4) -0.002(4)
O31 0.023(5) 0.023(5) 0.017(5) 0.006(4) 0.002(4) -0.006(4)
O32 0.025(5) 0.028(5) 0.022(6) 0.010(5) 0.002(4) -0.009(4)
O33 0.021(4) 0.021(5) 0.012(5) 0.004(4) 0.000(4) -0.001(4)
O34 0.019(4) 0.012(4) 0.015(5) 0.012(4) -0.008(4) -0.008(3)
O35 0.011(4) 0.013(4) 0.011(5) 0.001(4) 0.001(3) -0.001(3)
O36 0.014(4) 0.021(4) 0.009(5) 0.003(4) -0.003(3) -0.009(3)
O37 0.015(4) 0.012(4) 0.016(5) 0.000(4) -0.004(3) -0.001(3)
O38 0.015(4) 0.020(4) 0.026(6) 0.000(4) -0.003(4) -0.005(4)
O39 0.015(4) 0.013(4) 0.008(5) 0.004(4) -0.004(3) -0.005(3)
O40 0.019(4) 0.027(5) 0.013(5) 0.004(4) -0.002(4) -0.004(4)
O41 0.016(4) 0.025(5) 0.004(4) -0.001(4) 0.000(3) -0.004(4)
O42 0.013(4) 0.007(4) 0.013(5) 0.007(4) -0.001(3) -0.004(3)
O43 0.013(4) 0.016(4) 0.016(5) -0.008(4) -0.006(3) -0.001(3)
O44 0.012(4) 0.022(4) 0.010(5) 0.006(4) 0.001(3) -0.007(3)
O45 0.017(4) 0.016(4) 0.016(5) 0.001(4) -0.006(4) 0.000(3)
O46 0.017(4) 0.024(5) 0.026(6) 0.008(4) -0.008(4) -0.010(4)
O47 0.0117(19) 0.0118(19) 0.0115(19) 0.0014(10) -0.0023(10) -0.0027(11)
O48 0.021(4) 0.021(5) 0.014(5) 0.007(4) 0.000(4) -0.004(4)
O49 0.027(5) 0.029(5) 0.040(7) -0.008(5) -0.006(5) -0.016(4)
O50 0.020(4) 0.028(5) 0.016(5) 0.001(4) 0.002(4) -0.016(4)
O51 0.018(4) 0.015(4) 0.032(6) 0.002(4) -0.008(4) -0.004(4)
O52 0.014(4) 0.020(4) 0.016(5) 0.001(4) -0.003(4) 0.001(3)
O53 0.021(4) 0.019(4) 0.015(5) 0.006(4) -0.007(4) -0.004(4)
O54 0.025(5) 0.027(5) 0.027(6) 0.008(5) -0.017(4) -0.004(4)
O55 0.020(4) 0.015(4) 0.020(5) 0.004(4) 0.002(4) -0.004(3)
O56 0.023(5) 0.040(6) 0.022(6) 0.002(5) 0.006(4) -0.005(4)
O57 0.019(4) 0.025(5) 0.025(6) 0.007(5) -0.003(4) -0.007(4)
O58 0.023(5) 0.028(5) 0.019(5) -0.010(4) 0.002(4) -0.008(4)
O59 0.033(5) 0.031(5) 0.020(6) -0.008(5) 0.005(4) -0.007(4)
O60 0.022(4) 0.009(4) 0.017(5) -0.003(4) -0.004(4) 0.002(3)
O61 0.022(5) 0.017(4) 0.031(6) 0.000(4) 0.001(4) -0.002(4)
O62 0.024(5) 0.027(5) 0.015(5) -0.003(4) -0.004(4) -0.012(4)
O63 0.021(4) 0.020(4) 0.008(5) -0.002(4) 0.001(4) 0.001(4)
O64 0.020(4) 0.018(4) 0.017(5) -0.003(4) -0.003(4) -0.007(4)
O65 0.024(5) 0.019(5) 0.031(6) 0.007(5) -0.004(4) -0.008(4)
O66 0.034(5) 0.033(5) 0.013(5) -0.001(4) -0.013(4) -0.012(4)
O67 0.010(4) 0.015(4) 0.021(5) 0.000(4) 0.000(3) -0.001(3)
O68 0.029(5) 0.014(4) 0.039(7) 0.006(5) -0.006(4) -0.005(4)
O69 0.021(4) 0.017(4) 0.012(5) 0.003(4) -0.006(4) -0.004(4)
O70 0.018(4) 0.015(4) 0.011(5) 0.004(4) 0.001(3) 0.003(3)
N1 0.033(7) 0.033(7) 0.068(11) -0.002(8) -0.019(7) 0.002(6)
N2 0.046(8) 0.033(7) 0.028(8) 0.012(6) -0.001(6) -0.011(6)
N3 0.046(7) 0.029(7) 0.029(8) 0.002(6) -0.019(6) -0.006(6)
N4 0.036(7) 0.051(9) 0.034(9) 0.008(7) 0.004(6) -0.008(6)
N5 0.012(4) 0.012(4) 0.012(4) 0.0003(10) -0.0022(13) -0.0037(15)
N9 0.026(6) 0.034(7) 0.039(9) 0.004(7) -0.002(6) -0.006(5)
N10 0.035(7) 0.026(6) 0.038(8) 0.002(6) 0.001(6) -0.012(5)
N11 0.038(7) 0.024(6) 0.019(7) 0.019(6) -0.004(5) -0.010(5)
N12 0.010(5) 0.026(6) 0.043(8) 0.011(6) -0.002(5) 0.009(5)
N13 0.026(6) 0.021(6) 0.020(7) 0.005(5) -0.010(5) -0.002(5)
N14 0.030(6) 0.023(6) 0.028(7) 0.003(6) -0.010(5) -0.008(5)
N15 0.036(6) 0.017(5) 0.022(7) 0.003(5) -0.011(5) -0.009(5)
N16 0.017(5) 0.034(6) 0.022(7) 0.003(6) -0.001(5) -0.005(5)
N17 0.023(6) 0.019(6) 0.021(7) 0.007(5) 0.006(5) -0.001(5)
C1 0.052(12) 0.059(13) 0.13(2) -0.019(15) 0.016(13) -0.029(10)
C2 0.049(12) 0.071(14) 0.11(2) 0.001(15) 0.014(12) -0.033(11)
C4 0.070(13) 0.082(15) 0.036(12) -0.012(12) -0.024(10) 0.003(11)
C9 0.054(10) 0.029(8) 0.042(11) 0.015(8) -0.001(8) -0.018(8)
C10 0.032(8) 0.020(7) 0.062(12) -0.002(8) -0.005(8) -0.018(6)
C11 0.025(8) 0.057(10) 0.025(9) 0.011(8) -0.006(6) -0.005(7)
C12 0.034(8) 0.053(10) 0.021(9) 0.001(8) 0.002(7) 0.008(7)
C13 0.046(12) 0.062(14) 0.29(5) -0.02(2) -0.039(19) -0.040(11)
C14 0.039(9) 0.038(9) 0.090(17) -0.017(10) -0.034(10) -0.008(8)
C15 0.044(9) 0.033(8) 0.031(10) -0.009(8) -0.022(7) -0.005(7)
C16 0.036(8) 0.026(8) 0.046(11) 0.004(8) -0.015(7) -0.015(6)
C17 0.045(7) 0.026(6) 0.018(7) 0.004(6) 0.017(6) -0.001(5)

loop_
_atom_type_symbol
_atom_type_description
_atom_type_scat_dispersion_real
_atom_type_scat_dispersion_imag
_atom_type_scat_source
C C 0.0033 0.0016 'International Tables Vol C Tables 4.2.6.8 and 6.1.1.4'
H H 0.0000 0.0000 'International Tables Vol C Tables 4.2.6.8 and 6.1.1.4'
As As 0.0499 2.0058 'International Tables Vol C Tables 4.2.6.8 and 6.1.1.4'
N N 0.0061 0.0033 'International Tables Vol C Tables 4.2.6.8 and 6.1.1.4'
Ni Ni 0.3393 1.1124 'International Tables Vol C Tables 4.2.6.8 and 6.1.1.4'
O O 0.0106 0.0060 'International Tables Vol C Tables 4.2.6.8 and 6.1.1.4'
W W -0.8490 6.8722 'International Tables Vol C Tables 4.2.6.8 and 6.1.1.4'

loop_
_geom_angle_atom_site_label_1
_geom_angle_atom_site_label_2
_geom_angle_atom_site_label_3
_geom_angle
_geom_angle_site_symmetry_1
_geom_angle_site_symmetry_3
_geom_angle_publ_flag
O1 W1 O3 102.4(4) . . ?
O1 W1 O2 101.7(4) . . ?
O3 W1 O2 89.3(4) . . ?
O1 W1 O5 102.1(4) . . ?
O3 W1 O5 90.6(4) . . ?
O2 W1 O5 155.7(3) . . ?
O1 W1 O6 100.9(4) . . ?
O3 W1 O6 156.7(4) . . ?
O2 W1 O6 86.5(4) . . ?
O5 W1 O6 84.0(4) . . ?
O1 W1 O4 171.5(4) . . ?
O3 W1 O4 72.8(3) . . ?
O2 W1 O4 71.5(3) . . ?
O5 W1 O4 85.2(3) . . ?
O6 W1 O4 84.1(3) . . ?
O7 W2 O9 101.5(4) . . ?
O7 W2 O6 101.7(4) . . ?
O9 W2 O6 89.1(4) . . ?
O7 W2 O10 103.9(4) . . ?
O9 W2 O10 89.1(4) . . ?
O6 W2 O10 154.1(4) . . ?
O7 W2 O11 103.2(4) . . ?
O9 W2 O11 155.1(4) . . ?
O6 W2 O11 83.6(4) . . ?
O10 W2 O11 87.3(4) . . ?
O7 W2 O8 171.7(4) . . ?
O9 W2 O8 71.9(3) . . ?
O6 W2 O8 83.5(3) . . ?
O10 W2 O8 71.4(3) . . ?
O11 W2 O8 83.6(3) . . ?
O12 W3 O14 102.5(4) . . ?
O12 W3 O11 102.6(4) . . ?
O14 W3 O11 90.3(3) . . ?
O12 W3 O15 102.3(4) . . ?
O14 W3 O15 89.5(3) . . ?
O11 W3 O15 154.5(4) . . ?
O12 W3 O5 101.9(4) . . ?
O14 W3 O5 155.5(4) . . ?
O11 W3 O5 83.5(4) . . ?
O15 W3 O5 86.1(3) . . ?
O12 W3 O13 170.9(4) . . ?
O14 W3 O13 72.4(3) . . ?
O11 W3 O13 85.1(3) . . ?
O15 W3 O13 70.5(3) . . ?
O5 W3 O13 83.5(3) . . ?
O16 W4 O70 103.2(4) . . ?
O16 W4 O19 100.7(4) . . ?
O70 W4 O19 90.3(4) . . ?
O16 W4 O15 100.3(4) . . ?
O70 W4 O15 156.3(4) . . ?
O19 W4 O15 87.8(3) . . ?
O16 W4 O18 102.9(4) . . ?
O70 W4 O18 88.6(4) . . ?
O19 W4 O18 156.0(3) . . ?
O15 W4 O18 83.7(4) . . ?
O16 W4 O13 170.1(4) . . ?
O70 W4 O13 84.8(3) . . ?
O19 W4 O13 84.9(3) . . ?
O15 W4 O13 71.5(3) . . ?
O18 W4 O13 71.1(3) . . ?
O20 W5 O21 104.6(4) . . ?
O20 W5 O19 101.5(4) . . ?
O21 W5 O19 91.6(4) . . ?
O20 W5 O22 101.3(4) . . ?
O21 W5 O22 90.5(3) . . ?
O19 W5 O22 155.8(4) . . ?
O20 W5 O3 100.1(4) . . ?
O21 W5 O3 155.2(4) . . ?
O19 W5 O3 85.2(3) . . ?
O22 W5 O3 82.9(3) . . ?
O20 W5 O4 170.1(3) . . ?
O21 W5 O4 83.5(3) . . ?
O19 W5 O4 83.7(3) . . ?
O22 W5 O4 72.6(3) . . ?
O3 W5 O4 71.7(3) . . ?
O23 W6 O24 104.4(4) . . ?
O23 W6 O25 101.3(4) . . ?
O24 W6 O25 91.2(4) . . ?
O23 W6 O22 99.8(4) . . ?
O24 W6 O22 89.7(3) . . ?
O25 W6 O22 158.0(3) . . ?
O23 W6 O2 99.3(4) . . ?
O24 W6 O2 156.1(3) . . ?
O25 W6 O2 86.5(4) . . ?
O22 W6 O2 83.9(3) . . ?
O23 W6 O4 169.5(3) . . ?
O24 W6 O4 83.8(3) . . ?
O25 W6 O4 84.8(3) . . ?
O22 W6 O4 73.5(3) . . ?
O2 W6 O4 72.3(3) . . ?
O26 W7 O27 103.8(4) . . ?
O26 W7 O25 100.4(4) . . ?
O27 W7 O25 89.9(4) . . ?
O26 W7 O28 103.0(4) . . ?
O27 W7 O28 90.8(4) . . ?
O25 W7 O28 155.7(3) . . ?
O26 W7 O9 98.6(4) . . ?
O27 W7 O9 157.6(3) . . ?
O25 W7 O9 86.2(4) . . ?
O28 W7 O9 84.0(4) . . ?
O26 W7 O8 170.2(4) . . ?
O27 W7 O8 85.1(3) . . ?
O25 W7 O8 83.3(3) . . ?
O28 W7 O8 72.6(3) . . ?
O9 W7 O8 72.5(3) . . ?
O30 W8 O29 103.1(4) . . ?
O30 W8 O31 100.5(4) . . ?
O29 W8 O31 90.3(4) . . ?
O30 W8 O28 101.9(4) . . ?
O29 W8 O28 90.2(4) . . ?
O31 W8 O28 156.9(3) . . ?
O30 W8 O10 98.0(4) . . ?
O29 W8 O10 158.8(4) . . ?
O31 W8 O10 88.0(4) . . ?
O28 W8 O10 83.3(4) . . ?
O30 W8 O8 169.6(4) . . ?
O29 W8 O8 86.0(3) . . ?
O31 W8 O8 84.3(3) . . ?
O28 W8 O8 72.8(3) . . ?
O10 W8 O8 72.8(3) . . ?
O32 W9 O33 102.9(4) . . ?
O32 W9 O18 102.5(4) . . ?
O33 W9 O18 92.1(4) . . ?
O32 W9 O31 101.5(4) . . ?
O33 W9 O31 89.4(4) . . ?
O18 W9 O31 154.9(3) . . ?
O32 W9 O14 99.1(4) . . ?
O33 W9 O14 157.9(3) . . ?
O18 W9 O14 84.7(4) . . ?
O31 W9 O14 84.6(3) . . ?
O32 W9 O13 170.2(4) . . ?
O33 W9 O13 85.9(3) . . ?
O18 W9 O13 72.5(3) . . ?
O31 W9 O13 82.6(3) . . ?
O14 W9 O13 72.2(3) . . ?
O40 W10 O38 103.6(4) . . ?
O40 W10 O39 99.3(4) . . ?
O38 W10 O39 100.6(4) . . ?
O40 W10 O42 97.5(4) . . ?
O38 W10 O42 102.2(4) . . ?
O39 W10 O42 147.5(3) . . ?
O40 W10 O43 99.0(4) . . ?
O38 W10 O43 157.2(4) . . ?
O39 W10 O43 78.6(3) . . ?
O42 W10 O43 71.4(3) . . ?
O40 W10 O41 169.7(4) . . ?
O38 W10 O41 86.7(3) . . ?
O39 W10 O41 78.9(3) . . ?
O42 W10 O41 79.6(3) . . ?
O43 W10 O41 70.7(3) . . ?
O40 W10 Ni6 94.6(3) . 2_566 ?
O38 W10 Ni6 137.8(3) . 2_566 ?
O39 W10 Ni6 38.3(2) . 2_566 ?
O42 W10 Ni6 112.8(2) . 2_566 ?
O43 W10 Ni6 41.43(19) . 2_566 ?
O41 W10 Ni6 77.64(19) . 2_566 ?
O44 W11 O41 100.8(4) . 2_566 ?
O44 W11 O45 102.2(4) . . ?
O41 W11 O45 100.0(3) 2_566 . ?
O44 W11 O43 102.1(3) . . ?
O41 W11 O43 96.3(3) 2_566 . ?
O45 W11 O43 147.4(4) . . ?
O44 W11 O42 98.3(3) . . ?
O41 W11 O42 160.2(3) 2_566 . ?
O45 W11 O42 80.4(3) . . ?
O43 W11 O42 74.8(3) . . ?
O44 W11 O43 177.9(3) . 2_566 ?
O41 W11 O43 78.2(3) 2_566 2_566 ?
O45 W11 O43 79.7(3) . 2_566 ?
O43 W11 O43 76.2(3) . 2_566 ?
O42 W11 O43 82.5(3) . 2_566 ?
O44 W11 Ni7 94.6(3) . . ?
O41 W11 Ni7 139.9(2) 2_566 . ?
O45 W11 Ni7 40.2(3) . . ?
O43 W11 Ni7 116.3(3) . . ?
O42 W11 Ni7 41.8(2) . . ?
O43 W11 Ni7 87.2(2) 2_566 . ?
O44 W11 Ni6 140.3(3) . . ?
O41 W11 Ni6 86.8(3) 2_566 . ?
O45 W11 Ni6 38.2(2) . . ?
O43 W11 Ni6 115.8(3) . . ?
O42 W11 Ni6 81.5(2) . . ?
O43 W11 Ni6 41.65(18) 2_566 . ?
Ni7 W11 Ni6 59.06(4) . . ?
O49 W12 O50 105.6(4) . . ?
O49 W12 O51 100.2(4) . . ?
O50 W12 O51 92.2(4) . . ?
O49 W12 O48 101.8(4) . . ?
O50 W12 O48 90.7(4) . . ?
O51 W12 O48 156.2(3) . . ?
O49 W12 O46 102.3(4) . . ?
O50 W12 O46 152.1(3) . . ?
O51 W12 O46 83.2(4) . . ?
O48 W12 O46 83.2(4) . . ?
O49 W12 O47 171.5(3) . . ?
O50 W12 O47 81.4(3) . . ?
O51 W12 O47 74.5(3) . . ?
O48 W12 O47 82.6(3) . . ?
O46 W12 O47 70.8(3) . . ?
O54 W13 O52 104.3(4) . . ?
O54 W13 O51 100.5(4) . . ?
O52 W13 O51 90.2(4) . . ?
O54 W13 O53 99.1(4) . . ?
O52 W13 O53 87.5(4) . . ?
O51 W13 O53 160.2(4) . . ?
O54 W13 O55 101.3(4) . . ?
O52 W13 O55 154.4(4) . . ?
O51 W13 O55 87.3(4) . . ?
O53 W13 O55 86.3(4) . . ?
O54 W13 O47 171.6(4) . . ?
O52 W13 O47 83.2(3) . . ?
O51 W13 O47 75.4(3) . . ?
O53 W13 O47 84.9(3) . . ?
O55 W13 O47 71.5(3) . . ?
O56 W14 O57 103.8(4) . . ?
O56 W14 O46 101.2(4) . . ?
O57 W14 O46 92.6(4) . . ?
O56 W14 O58 100.8(4) . . ?
O57 W14 O58 88.6(4) . . ?
O46 W14 O58 156.9(4) . . ?
O56 W14 O55 100.4(4) . . ?
O57 W14 O55 155.5(4) . . ?
O46 W14 O55 86.2(4) . . ?
O58 W14 O55 83.3(4) . . ?
O56 W14 O47 170.8(4) . . ?
O57 W14 O47 84.3(3) . . ?
O46 W14 O47 73.7(3) . . ?
O58 W14 O47 83.5(3) . . ?
O55 W14 O47 71.9(3) . . ?
O59 W15 O61 104.8(5) . . ?
O59 W15 O58 102.6(4) . . ?
O61 W15 O58 92.6(4) . . ?
O59 W15 O62 98.7(4) . . ?
O61 W15 O62 92.0(4) . . ?
O58 W15 O62 156.3(4) . . ?
O59 W15 O63 99.5(4) . . ?
O61 W15 O63 155.6(4) . . ?
O58 W15 O63 85.0(4) . . ?
O62 W15 O63 81.3(4) . . ?
O59 W15 O60 168.2(4) . . ?
O61 W15 O60 83.8(4) . . ?
O58 W15 O60 84.9(3) . . ?
O62 W15 O60 72.5(3) . . ?
O63 W15 O60 71.8(3) . . ?
O59 W15 Ni2 85.1(3) . . ?
O61 W15 Ni2 133.9(3) . . ?
O58 W15 Ni2 129.7(3) . . ?
O62 W15 Ni2 42.0(3) . . ?
O63 W15 Ni2 44.9(2) . . ?
O60 W15 Ni2 83.0(2) . . ?
O66 W16 O65 102.7(4) . . ?
O66 W16 O67 103.7(4) . . ?
O65 W16 O67 98.5(4) . . ?
O66 W16 O62 98.2(4) . . ?
O65 W16 O62 95.7(4) . . ?
O67 W16 O62 150.5(3) . . ?
O66 W16 O64 96.5(4) . . ?
O65 W16 O64 160.4(3) . . ?
O67 W16 O64 80.3(3) . . ?
O62 W16 O64 77.7(4) . . ?
O66 W16 O60 166.9(3) . . ?
O65 W16 O60 87.2(3) . . ?
O67 W16 O60 82.9(3) . . ?
O62 W16 O60 72.1(3) . . ?
O64 W16 O60 73.2(3) . . ?
O66 W16 Ni4 89.6(3) . . ?
O65 W16 Ni4 141.3(3) . . ?
O67 W16 Ni4 42.7(2) . . ?
O62 W16 Ni4 119.0(3) . . ?
O64 W16 Ni4 41.3(2) . . ?
O60 W16 Ni4 87.7(2) . . ?
O66 W16 Ni2 84.4(3) . . ?
O65 W16 Ni2 137.1(3) . . ?
O67 W16 Ni2 121.1(3) . . ?
O62 W16 Ni2 41.6(3) . . ?
O64 W16 Ni2 40.8(2) . . ?
O60 W16 Ni2 82.51(19) . . ?
Ni4 W16 Ni2 79.89(10) . . ?
O68 W17 O53 101.7(4) . . ?
O68 W17 O63 102.8(4) . . ?
O53 W17 O63 89.9(4) . . ?
O68 W17 O69 102.8(4) . . ?
O53 W17 O69 90.8(4) . . ?
O63 W17 O69 153.7(4) . . ?
O68 W17 O64 100.1(4) . . ?
O53 W17 O64 158.1(3) . . ?
O63 W17 O64 85.2(4) . . ?
O69 W17 O64 84.5(3) . . ?
O68 W17 O60 171.4(4) . . ?
O53 W17 O60 84.7(3) . . ?
O63 W17 O60 71.3(3) . . ?
O69 W17 O60 82.6(3) . . ?
O64 W17 O60 73.6(3) . . ?
O68 W17 Ni2 87.2(3) . . ?
O53 W17 Ni2 137.4(3) . . ?
O63 W17 Ni2 47.7(3) . . ?
O69 W17 Ni2 128.1(2) . . ?
O64 W17 Ni2 43.7(3) . . ?
O60 W17 Ni2 84.2(2) . . ?
O68 W17 Ni4 92.0(3) . . ?
O53 W17 Ni4 136.8(3) . . ?
O63 W17 Ni4 126.9(2) . . ?
O69 W17 Ni4 46.1(2) . . ?
O64 W17 Ni4 41.9(3) . . ?
O60 W17 Ni4 87.03(19) . . ?
Ni2 W17 Ni4 83.36(9) . . ?
O34 As1 O8 111.2(4) . . ?
O34 As1 O13 111.1(4) . . ?
O8 As1 O13 107.5(4) . . ?
O34 As1 O4 112.2(4) . . ?
O8 As1 O4 107.0(4) . . ?
O13 As1 O4 107.6(4) . . ?
O17 As2 O47 109.5(4) . . ?
O17 As2 O37 111.6(4) . . ?
O47 As2 O37 110.1(4) . . ?
O17 As2 O60 110.5(4) . . ?
O47 As2 O60 105.8(4) . . ?
O37 As2 O60 109.1(4) . . ?
N1 Ni1 N3 176.9(5) . . ?
N1 Ni1 N4 96.2(6) . . ?
N3 Ni1 N4 84.1(5) . . ?
N1 Ni1 N2 81.7(5) . . ?
N3 Ni1 N2 95.2(5) . . ?
N4 Ni1 N2 96.3(5) . . ?
N1 Ni1 O1W 92.3(5) . . ?
N3 Ni1 O1W 90.8(5) . . ?
N4 Ni1 O1W 90.2(5) . . ?
N2 Ni1 O1W 171.6(5) . . ?
N1 Ni1 O1 89.5(5) . . ?
N3 Ni1 O1 90.5(4) . . ?
N4 Ni1 O1 171.7(4) . . ?
N2 Ni1 O1 90.4(4) . . ?
O1W Ni1 O1 83.6(4) . . ?
O2W Ni3 N6 176.4(12) . . ?
O2W Ni3 O4W 90.3(15) . . ?
N6 Ni3 O4W 86.1(13) . . ?
O2W Ni3 O26 89.2(12) . . ?
N6 Ni3 O26 94.3(9) . . ?
O4W Ni3 O26 176.5(13) . . ?
O2W Ni3 O3W 86.4(17) . . ?
N6 Ni3 O3W 92.3(12) . . ?
O4W Ni3 O3W 83.3(16) . . ?
O26 Ni3 O3W 93.2(11) . . ?
O2W Ni3 N5 98.6(14) . . ?
N6 Ni3 N5 82.2(7) . . ?
O4W Ni3 N5 89.1(13) . . ?
O26 Ni3 N5 94.4(6) . . ?
O3W Ni3 N5 171.0(11) . . ?
N7 Ni2 O5W 93.9(14) . . ?
N7 Ni2 O64 100.7(13) . . ?
O5W Ni2 O64 101.0(10) . . ?
N7 Ni2 O62 175.4(13) . . ?
O5W Ni2 O62 86.1(9) . . ?
O64 Ni2 O62 74.8(4) . . ?
N7 Ni2 N8 81.3(15) . . ?
O5W Ni2 N8 87.9(12) . . ?
O64 Ni2 N8 170.7(8) . . ?
O62 Ni2 N8 103.4(9) . . ?
N7 Ni2 O63 107.5(12) . . ?
O5W Ni2 O63 158.6(9) . . ?
O64 Ni2 O63 74.1(3) . . ?
O62 Ni2 O63 72.4(3) . . ?
N8 Ni2 O63 96.6(8) . . ?
N7 Ni2 W17 92.9(12) . . ?
O5W Ni2 W17 141.3(9) . . ?
O64 Ni2 W17 40.3(2) . . ?
O62 Ni2 W17 84.3(3) . . ?
N8 Ni2 W17 130.8(7) . . ?
O63 Ni2 W17 38.8(2) . . ?
N7 Ni2 W15 144.5(11) . . ?
O5W Ni2 W15 119.7(9) . . ?
O64 Ni2 W15 84.9(3) . . ?
O62 Ni2 W15 37.2(2) . . ?
N8 Ni2 W15 88.3(8) . . ?
O63 Ni2 W15 40.0(2) . . ?
W17 Ni2 W15 68.75(9) . . ?
N7 Ni2 W16 138.0(12) . . ?
O5W Ni2 W16 80.1(8) . . ?
O64 Ni2 W16 41.8(2) . . ?
O62 Ni2 W16 37.4(2) . . ?
N8 Ni2 W16 139.1(8) . . ?
O63 Ni2 W16 82.9(2) . . ?
W17 Ni2 W16 69.71(9) . . ?
W15 Ni2 W16 65.28(9) . . ?
N10 Ni4 N9 85.7(5) . . ?
N10 Ni4 O39 98.9(4) . 2_566 ?
N9 Ni4 O39 94.4(4) . 2_566 ?
N10 Ni4 O64 102.9(4) . . ?
N9 Ni4 O64 107.0(4) . . ?
O39 Ni4 O64 150.3(3) 2_566 . ?
N10 Ni4 O67 95.7(4) . . ?
N9 Ni4 O67 177.5(4) . . ?
O39 Ni4 O67 83.3(3) 2_566 . ?
O64 Ni4 O67 74.8(3) . . ?
N10 Ni4 O69 176.7(5) . . ?
N9 Ni4 O69 97.3(4) . . ?
O39 Ni4 O69 82.1(3) 2_566 . ?
O64 Ni4 O69 75.0(3) . . ?
O67 Ni4 O69 81.3(3) . . ?
N10 Ni4 Ni6 129.1(3) . . ?
N9 Ni4 Ni6 129.0(4) . . ?
O39 Ni4 Ni6 50.3(2) 2_566 . ?
O64 Ni4 Ni6 100.0(2) . . ?
O67 Ni4 Ni6 48.5(2) . . ?
O69 Ni4 Ni6 49.5(2) . . ?
N10 Ni4 W17 140.3(4) . . ?
N9 Ni4 W17 93.9(3) . . ?
O39 Ni4 W17 120.6(2) 2_566 . ?
O64 Ni4 W17 39.4(2) . . ?
O67 Ni4 W17 86.3(2) . . ?
O69 Ni4 W17 38.5(2) . . ?
Ni6 Ni4 W17 80.45(5) . . ?
N10 Ni4 W16 89.2(4) . . ?
N9 Ni4 W16 147.3(4) . . ?
O39 Ni4 W16 118.3(2) 2_566 . ?
O64 Ni4 W16 43.1(2) . . ?
O67 Ni4 W16 35.0(2) . . ?
O69 Ni4 W16 87.6(2) . . ?
Ni6 Ni4 W16 77.74(6) . . ?
W17 Ni4 W16 70.12(4) . . ?
N11 Ni5 N12 83.6(5) . . ?
N11 Ni5 O45 92.0(4) . . ?
N12 Ni5 O45 175.5(4) . . ?
N11 Ni5 O52 90.7(4) . . ?
N12 Ni5 O52 99.1(4) . . ?
O45 Ni5 O52 81.5(3) . . ?
N11 Ni5 O69 176.7(4) . . ?
N12 Ni5 O69 99.4(4) . . ?
O45 Ni5 O69 85.0(3) . . ?
O52 Ni5 O69 87.3(3) . . ?
N11 Ni5 O6W 92.7(4) . . ?
N12 Ni5 O6W 91.8(4) . . ?
O45 Ni5 O6W 87.7(3) . . ?
O52 Ni5 O6W 168.8(3) . . ?
O69 Ni5 O6W 88.8(3) . . ?
N11 Ni5 Ni6 134.4(3) . . ?
N12 Ni5 Ni6 141.9(4) . . ?
O45 Ni5 Ni6 42.4(2) . . ?
O52 Ni5 Ni6 84.6(2) . . ?
O69 Ni5 Ni6 42.7(2) . . ?
O6W Ni5 Ni6 85.4(2) . . ?
N11 Ni5 Ni7 87.7(3) . . ?
N12 Ni5 Ni7 138.6(3) . . ?
O45 Ni5 Ni7 41.4(2) . . ?
O52 Ni5 Ni7 40.4(2) . . ?
O69 Ni5 Ni7 89.0(2) . . ?
O6W Ni5 Ni7 129.1(2) . . ?
Ni6 Ni5 Ni7 60.32(5) . . ?
O67 Ni6 O17 98.3(3) . . ?
O67 Ni6 O45 175.4(3) . . ?
O17 Ni6 O45 84.4(3) . . ?
O67 Ni6 O39 86.7(3) . 2_566 ?
O17 Ni6 O39 173.5(3) . 2_566 ?
O45 Ni6 O39 90.8(3) . 2_566 ?
O67 Ni6 O69 88.4(3) . . ?
O17 Ni6 O69 98.8(3) . . ?
O45 Ni6 O69 87.6(3) . . ?
O39 Ni6 O69 85.5(3) 2_566 . ?
O67 Ni6 O43 100.1(3) . 2_566 ?
O17 Ni6 O43 97.4(3) . 2_566 ?
O45 Ni6 O43 83.0(3) . 2_566 ?
O39 Ni6 O43 77.5(3) 2_566 2_566 ?
O69 Ni6 O43 160.4(4) . 2_566 ?
O67 Ni6 Ni4 53.3(2) . . ?
O17 Ni6 Ni4 136.7(2) . . ?
O45 Ni6 Ni4 122.3(2) . . ?
O39 Ni6 Ni4 49.9(2) 2_566 . ?
O69 Ni6 Ni4 54.4(2) . . ?
O43 Ni6 Ni4 117.6(2) 2_566 . ?
O67 Ni6 Ni5 132.7(2) . . ?
O17 Ni6 Ni5 94.4(2) . . ?
O45 Ni6 Ni5 43.1(2) . . ?
O39 Ni6 Ni5 85.2(2) 2_566 . ?
O69 Ni6 Ni5 44.5(2) . . ?
O43 Ni6 Ni5 123.1(2) 2_566 . ?
Ni4 Ni6 Ni5 87.33(7) . . ?
O67 Ni6 Ni7 140.4(2) . . ?
O17 Ni6 Ni7 42.7(2) . . ?
O45 Ni6 Ni7 42.0(2) . . ?
O39 Ni6 Ni7 132.8(2) 2_566 . ?
O69 Ni6 Ni7 91.1(2) . . ?
O43 Ni6 Ni7 93.3(2) 2_566 . ?
Ni4 Ni6 Ni7 145.27(7) . . ?
Ni5 Ni6 Ni7 61.26(5) . . ?
O67 Ni6 W11 148.8(2) . . ?
O17 Ni6 W11 92.6(2) . . ?
O45 Ni6 W11 33.9(2) . . ?
O39 Ni6 W11 80.9(2) 2_566 . ?
O69 Ni6 W11 118.8(2) . . ?
O43 Ni6 W11 49.2(2) 2_566 . ?
Ni4 Ni6 W11 129.15(7) . . ?
Ni5 Ni6 W11 74.85(5) . . ?
Ni7 Ni6 W11 59.84(4) . . ?
O67 Ni6 W10 86.6(2) . 2_566 ?
O17 Ni6 W10 141.3(2) . 2_566 ?
O45 Ni6 W10 93.5(2) . 2_566 ?
O39 Ni6 W10 34.3(2) 2_566 2_566 ?
O69 Ni6 W10 119.8(2) . 2_566 ?
O43 Ni6 W10 44.2(2) 2_566 2_566 ?
Ni4 Ni6 W10 75.77(5) . 2_566 ?
Ni5 Ni6 W10 110.31(6) . 2_566 ?
Ni7 Ni6 W10 126.78(6) . 2_566 ?
W11 Ni6 W10 67.20(3) . 2_566 ?
O50 Ni7 O52 99.7(3) . . ?
O50 Ni7 O45 172.8(3) . . ?
O52 Ni7 O45 83.5(3) . . ?
O50 Ni7 O7W 88.3(4) . . ?
O52 Ni7 O7W 87.9(4) . . ?
O45 Ni7 O7W 98.3(4) . . ?
O50 Ni7 O42 102.9(3) . . ?
O52 Ni7 O42 157.1(3) . . ?
O45 Ni7 O42 74.3(3) . . ?
O7W Ni7 O42 89.9(3) . . ?
O50 Ni7 O17 92.1(3) . . ?
O52 Ni7 O17 92.5(3) . . ?
O45 Ni7 O17 81.3(3) . . ?
O7W Ni7 O17 179.4(3) . . ?
O42 Ni7 O17 89.6(3) . . ?
O50 Ni7 Ni6 132.3(3) . . ?
O52 Ni7 Ni6 84.4(2) . . ?
O45 Ni7 Ni6 41.2(2) . . ?
O7W Ni7 Ni6 139.3(3) . . ?
O42 Ni7 Ni6 82.5(2) . . ?
O17 Ni7 Ni6 40.3(2) . . ?
O50 Ni7 W11 143.4(2) . . ?
O52 Ni7 W11 116.4(3) . . ?
O45 Ni7 W11 35.0(2) . . ?
O7W Ni7 W11 87.6(3) . . ?
O42 Ni7 W11 40.7(2) . . ?
O17 Ni7 W11 91.8(2) . . ?
Ni6 Ni7 W11 61.09(5) . . ?
O50 Ni7 Ni5 142.2(2) . . ?
O52 Ni7 Ni5 42.4(2) . . ?
O45 Ni7 Ni5 41.4(2) . . ?
O7W Ni7 Ni5 90.0(3) . . ?
O42 Ni7 Ni5 114.8(2) . . ?
O17 Ni7 Ni5 89.9(2) . . ?
Ni6 Ni7 Ni5 58.42(5) . . ?
W11 Ni7 Ni5 74.18(5) . . ?
O36 Ni8 N14 99.8(4) . . ?
O36 Ni8 N13 177.4(4) . . ?
N14 Ni8 N13 82.4(4) . . ?
O36 Ni8 O44 86.7(3) . 2_566 ?
N14 Ni8 O44 90.7(4) . 2_566 ?
N13 Ni8 O44 91.9(4) . 2_566 ?
O36 Ni8 O27 80.9(3) . . ?
N14 Ni8 O27 95.7(4) . . ?
N13 Ni8 O27 100.3(4) . . ?
O44 Ni8 O27 166.8(3) 2_566 . ?
O36 Ni8 O24 80.7(3) . . ?
N14 Ni8 O24 177.2(4) . . ?
N13 Ni8 O24 97.1(3) . . ?
O44 Ni8 O24 86.5(3) 2_566 . ?
O27 Ni8 O24 87.1(3) . . ?
O36 Ni8 Ni9 39.9(2) . . ?
N14 Ni8 Ni9 94.6(3) . . ?
N13 Ni8 Ni9 141.7(3) . . ?
O44 Ni8 Ni9 126.4(2) 2_566 . ?
O27 Ni8 Ni9 41.7(2) . . ?
O24 Ni8 Ni9 87.5(2) . . ?
O36 Ni8 Ni13 39.6(2) . . ?
N14 Ni8 Ni13 137.9(3) . . ?
N13 Ni8 Ni13 138.0(3) . . ?
O44 Ni8 Ni13 78.8(2) 2_566 . ?
O27 Ni8 Ni13 88.7(2) . . ?
O24 Ni8 Ni13 42.0(2) . . ?
Ni9 Ni8 Ni13 62.26(5) . . ?
O65 Ni9 O36 94.5(4) . . ?
O65 Ni9 O29 96.1(4) . . ?
O36 Ni9 O29 169.4(3) . . ?
O65 Ni9 O27 93.8(3) . . ?
O36 Ni9 O27 82.7(3) . . ?
O29 Ni9 O27 97.3(4) . . ?
O65 Ni9 O34 171.4(4) . . ?
O36 Ni9 O34 79.4(3) . . ?
O29 Ni9 O34 90.0(3) . . ?
O27 Ni9 O34 91.4(3) . . ?
O65 Ni9 O37 93.8(3) . . ?
O36 Ni9 O37 94.6(3) . . ?
O29 Ni9 O37 84.1(3) . . ?
O27 Ni9 O37 172.1(3) . . ?
O34 Ni9 O37 80.8(3) . . ?
O65 Ni9 Ni8 89.7(3) . . ?
O36 Ni9 Ni8 40.8(2) . . ?
O29 Ni9 Ni8 139.8(2) . . ?
O27 Ni9 Ni8 42.5(3) . . ?
O34 Ni9 Ni8 89.6(2) . . ?
O37 Ni9 Ni8 135.4(2) . . ?
O65 Ni9 Ni10 92.2(3) . . ?
O36 Ni9 Ni10 137.3(2) . . ?
O29 Ni9 Ni10 41.6(2) . . ?
O27 Ni9 Ni10 138.9(3) . . ?
O34 Ni9 Ni10 88.3(2) . . ?
O37 Ni9 Ni10 42.9(2) . . ?
Ni8 Ni9 Ni10 177.53(7) . . ?
O65 Ni9 Ni13 131.4(3) . . ?
O36 Ni9 Ni13 37.3(2) . . ?
O29 Ni9 Ni13 132.2(2) . . ?
O27 Ni9 Ni13 86.8(2) . . ?
O34 Ni9 Ni13 42.2(2) . . ?
O37 Ni9 Ni13 86.5(2) . . ?
Ni8 Ni9 Ni13 59.29(5) . . ?
Ni10 Ni9 Ni13 118.24(6) . . ?
O65 Ni9 Ni11 134.1(3) . . ?
O36 Ni9 Ni11 86.8(2) . . ?
O29 Ni9 Ni11 85.4(2) . . ?
O27 Ni9 Ni11 131.7(2) . . ?
O34 Ni9 Ni11 40.2(2) . . ?
O37 Ni9 Ni11 40.5(2) . . ?
Ni8 Ni9 Ni11 118.01(6) . . ?
Ni10 Ni9 Ni11 59.52(5) . . ?
Ni13 Ni9 Ni11 58.74(5) . . ?
O61 Ni10 O57 89.5(4) . . ?
O61 Ni10 N17 90.5(4) . . ?
O57 Ni10 N17 90.5(4) . . ?
O61 Ni10 O33 169.3(4) . . ?
O57 Ni10 O33 91.1(3) . . ?
N17 Ni10 O33 100.2(4) . . ?
O61 Ni10 O29 92.0(3) . . ?
O57 Ni10 O29 171.6(4) . . ?
N17 Ni10 O29 97.8(4) . . ?
O33 Ni10 O29 86.0(3) . . ?
O61 Ni10 O37 88.6(4) . . ?
O57 Ni10 O37 89.5(3) . . ?
N17 Ni10 O37 179.1(4) . . ?
O33 Ni10 O37 80.7(3) . . ?
O29 Ni10 O37 82.3(3) . . ?
O61 Ni10 Ni9 86.1(3) . . ?
O57 Ni10 Ni9 131.8(3) . . ?
N17 Ni10 Ni9 137.4(3) . . ?
O33 Ni10 Ni9 85.5(2) . . ?
O29 Ni10 Ni9 40.1(3) . . ?
O37 Ni10 Ni9 42.5(2) . . ?
O61 Ni10 Ni11 130.6(3) . . ?
O57 Ni10 Ni11 86.3(3) . . ?
N17 Ni10 Ni11 138.7(3) . . ?
O33 Ni10 Ni11 38.8(2) . . ?
O29 Ni10 Ni11 86.5(2) . . ?
O37 Ni10 Ni11 42.2(2) . . ?
Ni9 Ni10 Ni11 62.01(5) . . ?
O35 Ni11 O48 99.9(3) . . ?
O35 Ni11 O33 169.6(3) . . ?
O48 Ni11 O33 90.3(3) . . ?
O35 Ni11 O70 82.3(3) . . ?
O48 Ni11 O70 93.8(3) . . ?
O33 Ni11 O70 98.8(3) . . ?
O35 Ni11 O34 80.6(3) . . ?
O48 Ni11 O34 174.9(3) . . ?
O33 Ni11 O34 89.1(3) . . ?
O70 Ni11 O34 91.3(3) . . ?
O35 Ni11 O37 95.1(3) . . ?
O48 Ni11 O37 94.5(3) . . ?
O33 Ni11 O37 82.4(3) . . ?
O70 Ni11 O37 171.6(3) . . ?
O34 Ni11 O37 80.4(3) . . ?
O35 Ni11 Ni12 40.5(2) . . ?
O48 Ni11 Ni12 93.1(2) . . ?
O33 Ni11 Ni12 141.2(2) . . ?
O70 Ni11 Ni12 42.5(2) . . ?
O34 Ni11 Ni12 90.4(2) . . ?
O37 Ni11 Ni12 135.6(2) . . ?
O35 Ni11 Ni13 37.9(2) . . ?
O48 Ni11 Ni13 137.5(3) . . ?
O33 Ni11 Ni13 131.8(2) . . ?
O70 Ni11 Ni13 86.1(2) . . ?
O34 Ni11 Ni13 42.7(2) . . ?
O37 Ni11 Ni13 87.0(2) . . ?
Ni12 Ni11 Ni13 59.27(5) . . ?
O35 Ni11 Ni10 137.2(2) . . ?
O48 Ni11 Ni10 89.0(2) . . ?
O33 Ni11 Ni10 40.5(2) . . ?
O70 Ni11 Ni10 139.3(3) . . ?
O34 Ni11 Ni10 87.4(2) . . ?
O37 Ni11 Ni10 42.2(2) . . ?
Ni12 Ni11 Ni10 177.18(6) . . ?
Ni13 Ni11 Ni10 117.94(6) . . ?
O35 Ni11 Ni9 87.9(2) . . ?
O48 Ni11 Ni9 134.8(2) . . ?
O33 Ni11 Ni9 83.7(2) . . ?
O70 Ni11 Ni9 131.4(2) . . ?
O34 Ni11 Ni9 40.1(2) . . ?
O37 Ni11 Ni9 40.3(2) . . ?
Ni12 Ni11 Ni9 118.74(6) . . ?
Ni13 Ni11 Ni9 59.48(5) . . ?
Ni10 Ni11 Ni9 58.47(5) . . ?
O38 Ni12 N16 90.6(4) . . ?
O38 Ni12 O35 87.4(3) . . ?
N16 Ni12 O35 101.1(4) . . ?
O38 Ni12 N15 92.0(4) . . ?
N16 Ni12 N15 81.8(4) . . ?
O35 Ni12 N15 177.1(4) . . ?
O38 Ni12 O70 166.9(3) . . ?
N16 Ni12 O70 92.9(4) . . ?
O35 Ni12 O70 79.5(3) . . ?
N15 Ni12 O70 101.0(4) . . ?
O38 Ni12 O21 90.5(3) . . ?
N16 Ni12 O21 178.0(4) . . ?
O35 Ni12 O21 80.7(3) . . ?
N15 Ni12 O21 96.4(4) . . ?
O70 Ni12 O21 86.4(3) . . ?
O38 Ni12 Ni11 125.5(2) . . ?
N16 Ni12 Ni11 93.6(3) . . ?
O35 Ni12 Ni11 38.6(2) . . ?
N15 Ni12 Ni11 142.3(4) . . ?
O70 Ni12 Ni11 41.6(2) . . ?
O21 Ni12 Ni11 87.2(2) . . ?
O38 Ni12 Ni13 81.5(2) . . ?
N16 Ni12 Ni13 140.5(3) . . ?
O35 Ni12 Ni13 40.3(2) . . ?
N15 Ni12 Ni13 136.7(3) . . ?
O70 Ni12 Ni13 87.7(2) . . ?
O21 Ni12 Ni13 41.4(2) . . ?
Ni11 Ni12 Ni13 61.92(5) . . ?
O36 Ni13 O35 99.8(3) . . ?
O36 Ni13 O21 167.9(4) . . ?
O35 Ni13 O21 83.1(3) . . ?
O36 Ni13 O24 82.1(3) . . ?
O35 Ni13 O24 166.8(4) . . ?
O21 Ni13 O24 92.5(3) . . ?
O36 Ni13 O41 92.4(3) . . ?
O35 Ni13 O41 95.3(3) . . ?
O21 Ni13 O41 99.1(4) . . ?
O24 Ni13 O41 97.7(3) . . ?
O36 Ni13 O34 78.7(3) . . ?
O35 Ni13 O34 78.6(3) . . ?
O21 Ni13 O34 90.4(3) . . ?
O24 Ni13 O34 89.0(3) . . ?
O41 Ni13 O34 168.0(3) . . ?
O36 Ni13 Ni12 140.3(2) . . ?
O35 Ni13 Ni12 40.6(2) . . ?
O21 Ni13 Ni12 43.6(2) . . ?
O24 Ni13 Ni12 136.1(2) . . ?
O41 Ni13 Ni12 92.3(2) . . ?
O34 Ni13 Ni12 89.7(2) . . ?
O36 Ni13 Ni8 40.3(2) . . ?
O35 Ni13 Ni8 140.0(2) . . ?
O21 Ni13 Ni8 135.2(2) . . ?
O24 Ni13 Ni8 42.7(2) . . ?
O41 Ni13 Ni8 89.7(2) . . ?
O34 Ni13 Ni8 88.5(2) . . ?
Ni12 Ni13 Ni8 177.88(7) . . ?
O36 Ni13 Ni11 89.3(2) . . ?
O35 Ni13 Ni11 36.3(2) . . ?
O21 Ni13 Ni11 86.1(2) . . ?
O24 Ni13 Ni11 131.2(3) . . ?
O41 Ni13 Ni11 130.8(2) . . ?
O34 Ni13 Ni11 42.3(2) . . ?
Ni12 Ni13 Ni11 58.82(5) . . ?
Ni8 Ni13 Ni11 120.22(6) . . ?
O36 Ni13 Ni9 37.0(2) . . ?
O35 Ni13 Ni9 88.7(2) . . ?
O21 Ni13 Ni9 132.0(3) . . ?
O24 Ni13 Ni9 84.9(2) . . ?
O41 Ni13 Ni9 128.8(2) . . ?
O34 Ni13 Ni9 41.7(2) . . ?
Ni12 Ni13 Ni9 120.59(6) . . ?
Ni8 Ni13 Ni9 58.45(5) . . ?
Ni11 Ni13 Ni9 61.78(5) . . ?
W1 O1 Ni1 146.2(5) . . ?
W1 O2 W6 124.2(4) . . ?
W1 O3 W5 124.3(4) . . ?
As1 O4 W6 123.6(4) . . ?
As1 O4 W5 123.6(4) . . ?
W6 O4 W5 92.3(3) . . ?
As1 O4 W1 124.8(4) . . ?
W6 O4 W1 91.9(3) . . ?
W5 O4 W1 91.1(3) . . ?
W1 O5 W3 153.7(5) . . ?
W2 O6 W1 154.1(5) . . ?
As1 O8 W8 122.5(4) . . ?
As1 O8 W7 124.2(4) . . ?
W8 O8 W7 92.3(3) . . ?
As1 O8 W2 126.0(4) . . ?
W8 O8 W2 91.5(3) . . ?
W7 O8 W2 90.7(3) . . ?
W2 O9 W7 124.9(4) . . ?
W2 O10 W8 124.3(5) . . ?
W3 O11 W2 154.9(6) . . ?
As1 O13 W9 123.2(4) . . ?
As1 O13 W4 123.0(4) . . ?
W9 O13 W4 92.2(3) . . ?
As1 O13 W3 125.9(4) . . ?
W9 O13 W3 91.4(3) . . ?
W4 O13 W3 91.5(3) . . ?
W3 O14 W9 123.9(4) . . ?
W3 O15 W4 126.4(4) . . ?
As2 O17 Ni6 120.4(4) . . ?
As2 O17 Ni7 118.8(4) . . ?
Ni6 O17 Ni7 97.1(4) . . ?
W9 O18 W4 123.9(4) . . ?
W5 O19 W4 150.5(4) . . ?
W5 O21 Ni13 139.1(5) . . ?
W5 O21 Ni12 123.2(4) . . ?
Ni13 O21 Ni12 95.0(3) . . ?
W5 O22 W6 121.2(4) . . ?
W6 O24 Ni13 138.1(4) . . ?
W6 O24 Ni8 123.9(4) . . ?
Ni13 O24 Ni8 95.3(3) . . ?
W6 O25 W7 151.1(5) . . ?
W7 O26 Ni3 154.3(6) . . ?
W7 O27 Ni9 134.6(5) . . ?
W7 O27 Ni8 126.5(4) . . ?
Ni9 O27 Ni8 95.8(4) . . ?
W7 O28 W8 122.0(4) . . ?
W8 O29 Ni9 134.4(4) . . ?
W8 O29 Ni10 124.0(4) . . ?
Ni9 O29 Ni10 98.3(4) . . ?
W8 O31 W9 151.8(5) . . ?
W9 O33 Ni11 132.8(4) . . ?
W9 O33 Ni10 124.4(5) . . ?
Ni11 O33 Ni10 100.6(4) . . ?
As1 O34 Ni9 120.3(4) . . ?
As1 O34 Ni11 120.0(4) . . ?
Ni9 O34 Ni11 99.6(3) . . ?
As1 O34 Ni13 120.1(4) . . ?
Ni9 O34 Ni13 96.2(3) . . ?
Ni11 O34 Ni13 95.1(3) . . ?
Ni11 O35 Ni13 105.8(4) . . ?
Ni11 O35 Ni12 100.9(4) . . ?
Ni13 O35 Ni12 99.1(3) . . ?
Ni9 O36 Ni13 105.7(4) . . ?
Ni9 O36 Ni8 99.3(4) . . ?
Ni13 O36 Ni8 100.2(3) . . ?
As2 O37 Ni9 120.3(4) . . ?
As2 O37 Ni11 118.1(4) . . ?
Ni9 O37 Ni11 99.2(3) . . ?
As2 O37 Ni10 123.3(4) . . ?
Ni9 O37 Ni10 94.6(3) . . ?
Ni11 O37 Ni10 95.6(3) . . ?
W10 O38 Ni12 152.5(5) . . ?
W10 O39 Ni4 132.5(4) . 2_566 ?
W10 O39 Ni6 107.4(4) . 2_566 ?
Ni4 O39 Ni6 79.9(3) 2_566 2_566 ?
W11 O41 Ni13 125.0(4) 2_566 . ?
W11 O41 W10 112.0(4) 2_566 . ?
Ni13 O41 W10 120.2(3) . . ?
W10 O42 W11 107.4(4) . . ?
W10 O42 Ni7 152.9(4) . . ?
W11 O42 Ni7 97.4(3) . . ?
W11 O43 Ni6 157.9(5) . 2_566 ?
W11 O43 W10 101.2(3) . . ?
Ni6 O43 W10 94.4(3) 2_566 . ?
W11 O43 W11 103.8(3) . 2_566 ?
Ni6 O43 W11 89.1(3) 2_566 2_566 ?
W10 O43 W11 98.8(3) . 2_566 ?
W11 O44 Ni8 138.9(4) . 2_566 ?
W11 O45 Ni6 107.8(4) . . ?
W11 O45 Ni5 146.3(5) . . ?
Ni6 O45 Ni5 94.4(3) . . ?
W11 O45 Ni7 104.7(4) . . ?
Ni6 O45 Ni7 96.8(4) . . ?
Ni5 O45 Ni7 97.2(3) . . ?
W14 O46 W12 124.6(4) . . ?
As2 O47 W14 124.7(4) . . ?
As2 O47 W12 124.7(4) . . ?
W14 O47 W12 90.9(2) . . ?
As2 O47 W13 125.2(4) . . ?
W14 O47 W13 92.3(2) . . ?
W12 O47 W13 88.4(2) . . ?
W12 O48 Ni11 138.1(5) . . ?
W12 O50 Ni7 136.0(5) . . ?
W13 O51 W12 121.5(4) . . ?
W13 O52 Ni7 132.9(5) . . ?
W13 O52 Ni5 128.1(4) . . ?
Ni7 O52 Ni5 97.2(3) . . ?
W17 O53 W13 155.0(5) . . ?
W13 O55 W14 123.9(4) . . ?
W14 O57 Ni10 148.3(5) . . ?
W15 O58 W14 148.5(5) . . ?
As2 O60 W15 123.1(4) . . ?
As2 O60 W16 122.6(4) . . ?
W15 O60 W16 92.1(3) . . ?
As2 O60 W17 124.6(4) . . ?
W15 O60 W17 91.8(2) . . ?
W16 O60 W17 93.7(3) . . ?
W15 O61 Ni10 146.1(5) . . ?
W15 O62 W16 121.8(4) . . ?
W15 O62 Ni2 100.8(4) . . ?
W16 O62 Ni2 101.0(4) . . ?
W17 O63 W15 125.1(4) . . ?
W17 O63 Ni2 93.5(4) . . ?
W15 O63 Ni2 95.2(4) . . ?
W17 O64 Ni4 98.7(4) . . ?
W17 O64 Ni2 96.0(3) . . ?
Ni4 O64 Ni2 152.4(4) . . ?
W17 O64 W16 119.4(4) . . ?
Ni4 O64 W16 95.6(3) . . ?
Ni2 O64 W16 97.3(4) . . ?
W16 O65 Ni9 146.6(6) . . ?
W16 O67 Ni6 141.2(4) . . ?
W16 O67 Ni4 102.3(3) . . ?
Ni6 O67 Ni4 78.2(3) . . ?
W17 O69 Ni6 136.2(5) . . ?
W17 O69 Ni5 122.8(4) . . ?
Ni6 O69 Ni5 92.7(3) . . ?
W17 O69 Ni4 95.5(3) . . ?
Ni6 O69 Ni4 76.0(3) . . ?
Ni5 O69 Ni4 129.5(4) . . ?
W4 O70 Ni11 135.2(5) . . ?
W4 O70 Ni12 126.1(4) . . ?
Ni11 O70 Ni12 95.9(4) . . ?
C1 N1 Ni1 109.4(12) . . ?
C1 N1 H1A 109.8 . . ?
Ni1 N1 H1A 109.8 . . ?
C1 N1 H1B 109.8 . . ?
Ni1 N1 H1B 109.8 . . ?
H1A N1 H1B 108.2 . . ?
C2 N2 Ni1 109.9(11) . . ?
C2 N2 H2A 109.7 . . ?
Ni1 N2 H2A 109.7 . . ?
C2 N2 H2B 109.7 . . ?
Ni1 N2 H2B 109.7 . . ?
H2A N2 H2B 108.2 . . ?
C3 N3 Ni1 106.1(9) . . ?
C3 N3 H3A 110.5 . . ?
Ni1 N3 H3A 110.5 . . ?
C3 N3 H3B 110.5 . . ?
Ni1 N3 H3B 110.5 . . ?
H3A N3 H3B 108.7 . . ?
C4 N4 Ni1 107.8(11) . . ?
C4 N4 H4A 110.2 . . ?
Ni1 N4 H4A 110.2 . . ?
C4 N4 H4B 110.2 . . ?
Ni1 N4 H4B 110.2 . . ?
H4A N4 H4B 108.5 . . ?
C5 N5 Ni3 90.0(11) . . ?
C5 N5 H5A 113.6 . . ?
Ni3 N5 H5A 113.6 . . ?
C5 N5 H5B 113.6 . . ?
Ni3 N5 H5B 113.6 . . ?
H5A N5 H5B 110.9 . . ?
C6 N6 Ni3 104.0(15) . . ?
C6 N6 H6C 110.9 . . ?
Ni3 N6 H6C 110.9 . . ?
C6 N6 H6D 110.9 . . ?
Ni3 N6 H6D 110.9 . . ?
H6C N6 H6D 109.0 . . ?
C7 N7 Ni2 123(4) . . ?
C7 N7 H7A 106.7 . . ?
Ni2 N7 H7A 106.7 . . ?
C7 N7 H7B 106.7 . . ?
Ni2 N7 H7B 106.7 . . ?
H7A N7 H7B 106.6 . . ?
C8 N8 Ni2 102(2) . . ?
C8 N8 H8A 111.5 . . ?
Ni2 N8 H8A 111.5 . . ?
C8 N8 H8B 111.5 . . ?
Ni2 N8 H8B 111.5 . . ?
H8A N8 H8B 109.3 . . ?
C9 N9 Ni4 103.2(8) . . ?
C9 N9 H9A 111.1 . . ?
Ni4 N9 H9A 111.1 . . ?
C9 N9 H9B 111.1 . . ?
Ni4 N9 H9B 111.1 . . ?
H9A N9 H9B 109.1 . . ?
C10 N10 Ni4 109.7(9) . . ?
C10 N10 H10A 109.7 . . ?
Ni4 N10 H10A 109.7 . . ?
C10 N10 H10B 109.7 . . ?
Ni4 N10 H10B 109.7 . . ?
H10A N10 H10B 108.2 . . ?
C11 N11 Ni5 107.7(9) . . ?
C11 N11 H11A 110.2 . . ?
Ni5 N11 H11A 110.2 . . ?
C11 N11 H11B 110.2 . . ?
Ni5 N11 H11B 110.2 . . ?
H11A N11 H11B 108.5 . . ?
C12 N12 Ni5 107.0(8) . . ?
C12 N12 H12A 110.3 . . ?
Ni5 N12 H12A 110.3 . . ?
C12 N12 H12B 110.3 . . ?
Ni5 N12 H12B 110.3 . . ?
H12A N12 H12B 108.6 . . ?
C13 N13 Ni8 106.1(10) . . ?
C13 N13 H13A 110.5 . . ?
Ni8 N13 H13A 110.5 . . ?
C13 N13 H13B 110.5 . . ?
Ni8 N13 H13B 110.5 . . ?
H13A N13 H13B 108.7 . . ?
C14 N14 Ni8 110.8(8) . . ?
C14 N14 H14A 109.5 . . ?
Ni8 N14 H14A 109.5 . . ?
C14 N14 H14B 109.5 . . ?
Ni8 N14 H14B 109.5 . . ?
H14A N14 H14B 108.1 . . ?
C15 N15 Ni12 104.9(8) . . ?
C15 N15 H15A 110.8 . . ?
Ni12 N15 H15A 110.8 . . ?
C15 N15 H15B 110.8 . . ?
Ni12 N15 H15B 110.8 . . ?
H15A N15 H15B 108.8 . . ?
C16 N16 Ni12 110.6(8) . . ?
C16 N16 H16A 109.5 . . ?
Ni12 N16 H16A 109.5 . . ?
C16 N16 H16B 109.5 . . ?
Ni12 N16 H16B 109.5 . . ?
H16A N16 H16B 108.1 . . ?
C17 N17 Ni10 114.9(8) . . ?
C17 N17 H17A 108.5 . . ?
Ni10 N17 H17A 108.5 . . ?
C17 N17 H17B 108.5 . . ?
Ni10 N17 H17B 108.5 . . ?
H17A N17 H17B 107.5 . . ?
N1 C1 C2 112.9(15) . . ?
N1 C1 H1C 109.0 . . ?
C2 C1 H1C 109.0 . . ?
N1 C1 H1D 109.0 . . ?
C2 C1 H1D 109.0 . . ?
H1C C1 H1D 107.8 . . ?
N2 C2 C1 110.4(16) . . ?
N2 C2 H2C 109.6 . . ?
C1 C2 H2C 109.6 . . ?
N2 C2 H2D 109.6 . . ?
C1 C2 H2D 109.6 . . ?
H2C C2 H2D 108.1 . . ?
C4 C3 N3 112.7(14) . . ?
C4 C3 H3C 109.1 . . ?
N3 C3 H3C 109.1 . . ?
C4 C3 H3D 109.1 . . ?
N3 C3 H3D 109.1 . . ?
H3C C3 H3D 107.8 . . ?
C3 C4 N4 114.9(15) . . ?
C3 C4 H4C 108.5 . . ?
N4 C4 H4C 108.5 . . ?
C3 C4 H4D 108.5 . . ?
N4 C4 H4D 108.5 . . ?
H4C C4 H4D 107.5 . . ?
C6 C5 N5 105.3(14) . . ?
C6 C5 H5C 110.7 . . ?
N5 C5 H5C 110.7 . . ?
C6 C5 H5D 110.7 . . ?
N5 C5 H5D 110.7 . . ?
H5C C5 H5D 108.8 . . ?
C5 C6 N6 91.5(16) . . ?
C5 C6 H6A 113.4 . . ?
N6 C6 H6A 113.4 . . ?
C5 C6 H6B 113.4 . . ?
N6 C6 H6B 113.4 . . ?
H6A C6 H6B 110.7 . . ?
N7 C7 C8 104(5) . . ?
N7 C7 H7C 110.9 . . ?
C8 C7 H7C 110.9 . . ?
N7 C7 H7D 110.9 . . ?
C8 C7 H7D 110.9 . . ?
H7C C7 H7D 108.9 . . ?
C7 C8 N8 113(4) . . ?
C7 C8 H8C 109.1 . . ?
N8 C8 H8C 109.1 . . ?
C7 C8 H8D 109.1 . . ?
N8 C8 H8D 109.1 . . ?
H8C C8 H8D 107.8 . . ?
N9 C9 C10 108.0(13) . . ?
N9 C9 H9C 110.1 . . ?
C10 C9 H9C 110.1 . . ?
N9 C9 H9D 110.1 . . ?
C10 C9 H9D 110.1 . . ?
H9C C9 H9D 108.4 . . ?
N10 C10 C9 107.3(11) . . ?
N10 C10 H10C 110.2 . . ?
C9 C10 H10C 110.2 . . ?
N10 C10 H10D 110.2 . . ?
C9 C10 H10D 110.2 . . ?
H10C C10 H10D 108.5 . . ?
N11 C11 C12 108.1(12) . . ?
N11 C11 H11C 110.1 . . ?
C12 C11 H11C 110.1 . . ?
N11 C11 H11D 110.1 . . ?
C12 C11 H11D 110.1 . . ?
H11C C11 H11D 108.4 . . ?
C11 C12 N12 110.8(13) . . ?
C11 C12 H12C 109.5 . . ?
N12 C12 H12C 109.5 . . ?
C11 C12 H12D 109.5 . . ?
N12 C12 H12D 109.5 . . ?
H12C C12 H12D 108.1 . . ?
C14 C13 N13 117.2(18) . . ?
C14 C13 H13C 108.0 . . ?
N13 C13 H13C 108.0 . . ?
C14 C13 H13D 108.0 . . ?
N13 C13 H13D 108.0 . . ?
H13C C13 H13D 107.2 . . ?
C13 C14 N14 111.6(13) . . ?
C13 C14 H14C 109.3 . . ?
N14 C14 H14C 109.3 . . ?
C13 C14 H14D 109.3 . . ?
N14 C14 H14D 109.3 . . ?
H14C C14 H14D 108.0 . . ?
N15 C15 C16 107.7(13) . . ?
N15 C15 H15C 110.2 . . ?
C16 C15 H15C 110.2 . . ?
N15 C15 H15D 110.2 . . ?
C16 C15 H15D 110.2 . . ?
H15C C15 H15D 108.5 . . ?
N16 C16 C15 106.5(11) . . ?
N16 C16 H16C 110.4 . . ?
C15 C16 H16C 110.4 . . ?
N16 C16 H16D 110.4 . . ?
C15 C16 H16D 110.4 . . ?
H16C C16 H16D 108.6 . . ?
C17 C17 N17 110.7(15) 2_665 . ?

loop_
_geom_bond_atom_site_label_1
_geom_bond_atom_site_label_2
_geom_bond_distance
_geom_bond_site_symmetry_2
_geom_bond_publ_flag
W1 O1 1.757(8) . ?
W1 O3 1.875(8) . ?
W1 O2 1.902(9) . ?
W1 O5 1.903(8) . ?
W1 O6 1.940(9) . ?
W1 O4 2.446(8) . ?
W2 O7 1.710(10) . ?
W2 O9 1.893(8) . ?
W2 O6 1.904(9) . ?
W2 O10 1.925(8) . ?
W2 O11 1.935(8) . ?
W2 O8 2.464(8) . ?
W3 O12 1.709(10) . ?
W3 O14 1.891(8) . ?
W3 O11 1.897(9) . ?
W3 O15 1.924(9) . ?
W3 O5 1.942(8) . ?
W3 O13 2.442(9) . ?
W4 O16 1.729(8) . ?
W4 O70 1.831(8) . ?
W4 O19 1.931(8) . ?
W4 O15 1.950(9) . ?
W4 O18 1.972(9) . ?
W4 O13 2.384(7) . ?
W5 O20 1.707(9) . ?
W5 O21 1.825(8) . ?
W5 O19 1.930(8) . ?
W5 O22 1.958(8) . ?
W5 O3 2.029(8) . ?
W5 O4 2.390(8) . ?
W6 O23 1.725(8) . ?
W6 O24 1.836(8) . ?
W6 O25 1.931(8) . ?
W6 O22 1.965(8) . ?
W6 O2 1.997(9) . ?
W6 O4 2.346(8) . ?
W7 O26 1.733(9) . ?
W7 O27 1.835(9) . ?
W7 O25 1.933(8) . ?
W7 O28 1.950(8) . ?
W7 O9 1.991(9) . ?
W7 O8 2.375(8) . ?
W8 O30 1.722(8) . ?
W8 O29 1.833(10) . ?
W8 O31 1.924(8) . ?
W8 O28 1.956(8) . ?
W8 O10 1.987(9) . ?
W8 O8 2.364(8) . ?
W9 O32 1.718(9) . ?
W9 O33 1.829(9) . ?
W9 O18 1.908(9) . ?
W9 O31 1.936(8) . ?
W9 O14 2.009(9) . ?
W9 O13 2.368(8) . ?
W10 O40 1.736(9) . ?
W10 O38 1.764(9) . ?
W10 O39 1.886(7) . ?
W10 O42 1.958(7) . ?
W10 O43 2.231(8) . ?
W10 O41 2.428(8) . ?
W10 Ni6 3.1901(19) 2_566 ?
W11 O44 1.734(8) . ?
W11 O41 1.806(8) 2_566 ?
W11 O45 1.868(8) . ?
W11 O43 1.965(7) . ?
W11 O42 2.070(8) . ?
W11 O43 2.413(8) 2_566 ?
W11 Ni7 3.1459(19) . ?
W11 Ni6 3.185(2) . ?
W12 O49 1.726(8) . ?
W12 O50 1.792(8) . ?
W12 O51 1.978(8) . ?
W12 O48 1.980(9) . ?
W12 O46 1.993(9) . ?
W12 O47 2.441(7) . ?
W13 O54 1.740(8) . ?
W13 O52 1.836(8) . ?
W13 O51 1.923(8) . ?
W13 O53 1.937(8) . ?
W13 O55 1.943(9) . ?
W13 O47 2.442(8) . ?
W14 O56 1.737(9) . ?
W14 O57 1.829(9) . ?
W14 O46 1.890(8) . ?
W14 O58 1.960(8) . ?
W14 O55 2.002(9) . ?
W14 O47 2.385(8) . ?
W15 O59 1.736(9) . ?
W15 O61 1.802(9) . ?
W15 O58 1.904(8) . ?
W15 O62 1.952(8) . ?
W15 O63 2.044(9) . ?
W15 O60 2.382(9) . ?
W15 Ni2 3.170(5) . ?
W16 O66 1.747(8) . ?
W16 O65 1.801(9) . ?
W16 O67 1.834(9) . ?
W16 O62 1.976(9) . ?
W16 O64 2.148(9) . ?
W16 O60 2.384(8) . ?
W16 Ni4 3.127(2) . ?
W16 Ni2 3.193(4) . ?
W17 O68 1.727(9) . ?
W17 O53 1.897(8) . ?
W17 O63 1.903(9) . ?
W17 O69 1.919(8) . ?
W17 O64 1.974(8) . ?
W17 O60 2.495(8) . ?
W17 Ni2 3.032(5) . ?
W17 Ni4 3.071(2) . ?
As1 O34 1.675(8) . ?
As1 O8 1.681(8) . ?
As1 O13 1.682(8) . ?
As1 O4 1.687(8) . ?
As2 O17 1.685(8) . ?
As2 O47 1.701(7) . ?
As2 O37 1.702(8) . ?
As2 O60 1.712(7) . ?
Ni1 N1 2.063(12) . ?
Ni1 N3 2.081(11) . ?
Ni1 N4 2.096(14) . ?
Ni1 N2 2.106(12) . ?
Ni1 O1W 2.145(10) . ?
Ni1 O1 2.154(9) . ?
Ni3 O2W 2.05(4) . ?
Ni3 N6 2.07(3) . ?
Ni3 O4W 2.07(4) . ?
Ni3 O26 2.153(10) . ?
Ni3 O3W 2.20(5) . ?
Ni3 N5 2.23(2) . ?
Ni2 N7 1.89(4) . ?
Ni2 O5W 2.02(3) . ?
Ni2 O64 2.106(10) . ?
Ni2 O62 2.160(10) . ?
Ni2 N8 2.17(3) . ?
Ni2 O63 2.246(9) . ?
Ni4 N10 2.032(11) . ?
Ni4 N9 2.040(12) . ?
Ni4 O39 2.059(8) 2_566 ?
Ni4 O64 2.073(9) . ?
Ni4 O67 2.172(8) . ?
Ni4 O69 2.222(8) . ?
Ni4 Ni6 2.651(2) . ?
Ni5 N11 2.051(11) . ?
Ni5 N12 2.080(10) . ?
Ni5 O45 2.098(8) . ?
Ni5 O52 2.142(9) . ?
Ni5 O69 2.149(8) . ?
Ni5 O6W 2.153(9) . ?
Ni5 Ni6 3.060(2) . ?
Ni5 Ni7 3.149(2) . ?
Ni6 O67 2.029(9) . ?
Ni6 O17 2.032(8) . ?
Ni6 O45 2.071(8) . ?
Ni6 O39 2.071(8) 2_566 ?
Ni6 O69 2.078(8) . ?
Ni6 O43 2.117(8) 2_566 ?
Ni6 Ni7 3.121(2) . ?
Ni6 W10 3.1901(19) 2_566 ?
Ni7 O50 1.977(9) . ?
Ni7 O52 2.057(8) . ?
Ni7 O45 2.101(8) . ?
Ni7 O7W 2.106(9) . ?
Ni7 O42 2.116(7) . ?
Ni7 O17 2.131(8) . ?
Ni8 O36 2.060(7) . ?
Ni8 N14 2.064(10) . ?
Ni8 N13 2.080(10) . ?
Ni8 O44 2.086(9) 2_566 ?
Ni8 O27 2.113(9) . ?
Ni8 O24 2.139(8) . ?
Ni8 Ni9 3.111(2) . ?
Ni8 Ni13 3.139(2) . ?
Ni9 O65 1.996(8) . ?
Ni9 O36 2.021(9) . ?
Ni9 O29 2.077(9) . ?
Ni9 O27 2.080(8) . ?
Ni9 O34 2.161(8) . ?
Ni9 O37 2.164(8) . ?
Ni9 Ni10 3.190(2) . ?
Ni9 Ni13 3.231(2) . ?
Ni9 Ni11 3.305(2) . ?
Ni10 O61 1.998(8) . ?
Ni10 O57 2.009(8) . ?
Ni10 N17 2.067(11) . ?
Ni10 O33 2.132(8) . ?
Ni10 O29 2.139(8) . ?
Ni10 O37 2.177(9) . ?
Ni10 Ni11 3.225(2) . ?
Ni11 O35 1.973(8) . ?
Ni11 O48 2.043(8) . ?
Ni11 O33 2.058(9) . ?
Ni11 O70 2.076(8) . ?
Ni11 O34 2.165(8) . ?
Ni11 O37 2.176(8) . ?
Ni11 Ni12 3.108(2) . ?
Ni11 Ni13 3.206(2) . ?
Ni12 O38 1.998(10) . ?
Ni12 N16 2.054(10) . ?
Ni12 O35 2.057(7) . ?
Ni12 N15 2.094(10) . ?
Ni12 O70 2.111(9) . ?
Ni12 O21 2.163(8) . ?
Ni12 Ni13 3.123(2) . ?
Ni13 O36 2.032(8) . ?
Ni13 O35 2.046(7) . ?
Ni13 O21 2.073(8) . ?
Ni13 O24 2.109(7) . ?
Ni13 O41 2.129(9) . ?
Ni13 O34 2.181(9) . ?
O39 Ni4 2.059(8) 2_566 ?
O39 Ni6 2.071(8) 2_566 ?
O41 W11 1.806(8) 2_566 ?
O43 Ni6 2.117(8) 2_566 ?
O43 W11 2.413(8) 2_566 ?
O44 Ni8 2.086(9) 2_566 ?
N1 C1 1.44(2) . ?
N1 H1A 0.9000 . ?
N1 H1B 0.9000 . ?
N2 C2 1.41(2) . ?
N2 H2A 0.9000 . ?
N2 H2B 0.9000 . ?
N3 C3 1.49(2) . ?
N3 H3A 0.9000 . ?
N3 H3B 0.9000 . ?
N4 C4 1.47(2) . ?
N4 H4A 0.9000 . ?
N4 H4B 0.9000 . ?
N5 C5 1.503(10) . ?
N5 H5A 0.9000 . ?
N5 H5B 0.9000 . ?
N6 C6 1.482(10) . ?
N6 H6C 0.9000 . ?
N6 H6D 0.9000 . ?
N7 C7 1.42(6) . ?
N7 H7A 0.9000 . ?
N7 H7B 0.9000 . ?
N8 C8 1.51(5) . ?
N8 H8A 0.9000 . ?
N8 H8B 0.9000 . ?
N9 C9 1.501(18) . ?
N9 H9A 0.9000 . ?
N9 H9B 0.9000 . ?
N10 C10 1.490(18) . ?
N10 H10A 0.9000 . ?
N10 H10B 0.9000 . ?
N11 C11 1.457(17) . ?
N11 H11A 0.9000 . ?
N11 H11B 0.9000 . ?
N12 C12 1.497(19) . ?
N12 H12A 0.9000 . ?
N12 H12B 0.9000 . ?
N13 C13 1.43(2) . ?
N13 H13A 0.9000 . ?
N13 H13B 0.9000 . ?
N14 C14 1.472(16) . ?
N14 H14A 0.9000 . ?
N14 H14B 0.9000 . ?
N15 C15 1.450(17) . ?
N15 H15A 0.9000 . ?
N15 H15B 0.9000 . ?
N16 C16 1.477(16) . ?
N16 H16A 0.9000 . ?
N16 H16B 0.9000 . ?
N17 C17 1.542(16) . ?
N17 H17A 0.9000 . ?
N17 H17B 0.9000 . ?
C1 C2 1.47(3) . ?
C1 H1C 0.9700 . ?
C1 H1D 0.9700 . ?
C2 H2C 0.9700 . ?
C2 H2D 0.9700 . ?
C3 C4 1.42(2) . ?
C3 H3C 0.9700 . ?
C3 H3D 0.9700 . ?
C4 H4C 0.9700 . ?
C4 H4D 0.9700 . ?
C5 C6 1.474(10) . ?
C5 H5C 0.9700 . ?
C5 H5D 0.9700 . ?
C6 H6A 0.9700 . ?
C6 H6B 0.9700 . ?
C7 C8 1.51(7) . ?
C7 H7C 0.9700 . ?
C7 H7D 0.9700 . ?
C8 H8C 0.9700 . ?
C8 H8D 0.9700 . ?
C9 C10 1.55(2) . ?
C9 H9C 0.9700 . ?
C9 H9D 0.9700 . ?
C10 H10C 0.9700 . ?
C10 H10D 0.9700 . ?
C11 C12 1.47(2) . ?
C11 H11C 0.9700 . ?
C11 H11D 0.9700 . ?
C12 H12C 0.9700 . ?
C12 H12D 0.9700 . ?
C13 C14 1.39(3) . ?
C13 H13C 0.9700 . ?
C13 H13D 0.9700 . ?
C14 H14C 0.9700 . ?
C14 H14D 0.9700 . ?
C15 C16 1.50(2) . ?
C15 H15C 0.9700 . ?
C15 H15D 0.9700 . ?
C16 H16C 0.9700 . ?
C16 H16D 0.9700 . ?
C17 C17 1.49(3) 2_665 ?

loop_
_geom_hbond_atom_site_label_D
_geom_hbond_atom_site_label_H
_geom_hbond_atom_site_label_A
_geom_hbond_distance_DH
_geom_hbond_distance_HA
_geom_hbond_distance_DA
_geom_hbond_angle_DHA
_geom_hbond_site_symmetry_A
N1 H1A O56 0.90 2.22 3.075(16) 159.1 1_465
N1 H1A O55 0.90 2.59 3.204(15) 125.9 1_465
N1 H1B O13W 0.90 2.12 3.01(2) 167.8 1_465
N2 H2B O10 0.90 2.25 3.135(16) 169.7 2_575
N3 H3A O6 0.90 2.49 3.266(14) 144.2 .
N3 H3A O7 0.90 2.58 3.385(15) 148.6 .
N3 H3B O11W 0.90 2.58 3.19(2) 125.4 .
N4 H4A O58 0.90 2.54 3.418(15) 164.2 1_465
N4 H4B O30 0.90 2.54 3.397(17) 158.6 2_575
N5 H5A O62 0.90 2.79 3.12(2) 103.4 2_565
N5 H5A O5W 0.90 2.58 3.09(4) 117.0 2_565
N6 H6D O30 0.90 2.33 2.89(3) 120.6 2_565
N7 H7A O68 0.90 2.25 3.05(4) 147.7 .
N7 H7B O15 0.90 2.36 3.18(4) 151.5 1_545
N8 H8A O10W 0.90 2.18 3.05(5) 165.2 2_565
N8 H8B O59 0.90 2.26 3.00(3) 139.3 .
N9 H9A O16 0.90 2.57 3.245(14) 132.5 1_545
N9 H9B O6W 0.90 2.34 3.098(16) 141.3 .
N10 H10A O40 0.90 2.22 3.021(14) 148.5 2_566
N10 H10B O66 0.90 2.41 3.118(17) 136.1 .
N11 H11A O7W 0.90 2.24 3.079(15) 154.2 .
N11 H11B O23 0.90 2.18 2.970(15) 145.4 2_566
N12 H12A O9W 0.90 2.26 3.134(18) 164.4 1_545
N12 H12B O54 0.90 2.55 3.248(15) 134.3 .
N12 H12B O53 0.90 2.61 3.233(16) 126.7 .
N13 H13A O23 0.90 2.42 3.088(13) 131.1 .
N13 H13B O26 0.90 2.48 3.278(16) 147.8 .
N13 H13B O25 0.90 2.68 3.166(14) 115.3 .
N14 H14A O65 0.90 2.57 3.266(14) 134.6 .
N14 H14A O66 0.90 2.64 3.349(14) 136.3 .
N14 H14B O40 0.90 2.20 3.058(16) 158.9 2_566
N15 H15A O16 0.90 2.47 3.266(16) 147.9 .
N15 H15B O20 0.90 2.35 3.046(13) 134.0 .
N16 H16A O8W 0.90 2.40 3.261(19) 161.2 .
N16 H16A O50 0.90 2.64 3.086(14) 111.6 .
N16 H16B O48 0.90 2.60 3.350(14) 141.1 .
N16 H16B O49 0.90 2.62 3.287(14) 131.8 .
N17 H17A O30 0.90 2.20 3.068(14) 160.6 .
N17 H17B O32 0.90 2.35 3.159(14) 150.0 .
